data_1557710
loop_
_publ_author_name
'Jiang, Zhan-Guo'
'Mao, Wei-Tao'
'Huang, Dan-Ping'
'Wang, Yu'
'Wang, Xiao-Juan'
'Zhan, Cai-Hong'

_publ_section_title
;
 A nonconventional host-guest cubic assembly based on \g-cyclodextrin and
 a Keggin-type polyoxometalate.
;
_journal_issue 18
_journal_name_full Nanoscale
_journal_page_first 10166
_journal_page_last 10171
_journal_paper_doi 10.1039/d0nr00973c
_journal_volume 12
_journal_year 2020
_chemical_formula_moiety '3(O40 P W12), Co1 O6, C144 H165 Na1 O120, 6(O)'
_chemical_formula_sum 'C144 H165 Co Na O252 P3 W36'
_chemical_formula_weight 12721.18
_space_group_crystal_system cubic
_space_group_IT_number 197
_space_group_name_Hall 'I 2 2 3'
_space_group_name_H-M_alt 'I 2 3'
_atom_sites_solution_hydrogens geom
_atom_sites_solution_primary direct
_audit_creation_date 2020-01-15
_audit_creation_method
;
Olex2 1.2
(compiled 2016.08.25 svn.r3337 for OlexSys, GUI svn.r5221)
;
_audit_update_record
;
2020-01-19 deposited with the CCDC.	2020-04-01 downloaded from the CCDC.
;
_cell_angle_alpha 90
_cell_angle_beta 90
_cell_angle_gamma 90
_cell_formula_units_Z 8
_cell_length_a 41.7665(8)
_cell_length_b 41.7665(8)
_cell_length_c 41.7665(8)
_cell_measurement_reflns_used 9887
_cell_measurement_temperature 120(2)
_cell_measurement_theta_max 27.46
_cell_measurement_theta_min 2.39
_cell_volume 72859(2)
_computing_cell_refinement 'SAINT V8.38A (?, 2016)'
_computing_data_reduction 'SAINT V8.38A (?, 2016)'
_computing_molecular_graphics 'Olex2 (Dolomanov et al., 2009)'
_computing_publication_material 'Olex2 (Dolomanov et al., 2009)'
_computing_structure_refinement 'ShelXL (Sheldrick, 2015)'
_computing_structure_solution 'SIR2004 (Burla et al., 2007)'
_diffrn_ambient_temperature 120.01
_diffrn_measured_fraction_theta_full 0.999
_diffrn_measured_fraction_theta_max 0.999
_diffrn_measurement_device_type 'Bruker D8 Venture'
_diffrn_measurement_method '\f and \w scans'
_diffrn_radiation_type MoK\a
_diffrn_radiation_wavelength 0.71073
_diffrn_reflns_av_R_equivalents 0.0718
_diffrn_reflns_av_unetI/netI 0.0354
_diffrn_reflns_Laue_measured_fraction_full 0.999
_diffrn_reflns_Laue_measured_fraction_max 0.999
_diffrn_reflns_limit_h_max 54
_diffrn_reflns_limit_h_min -35
_diffrn_reflns_limit_k_max 54
_diffrn_reflns_limit_k_min -54
_diffrn_reflns_limit_l_max 47
_diffrn_reflns_limit_l_min -53
_diffrn_reflns_number 316581
_diffrn_reflns_point_group_measured_fraction_full 0.999
_diffrn_reflns_point_group_measured_fraction_max 0.999
_diffrn_reflns_theta_full 25.242
_diffrn_reflns_theta_max 27.484
_diffrn_reflns_theta_min 2.069
_diffrn_standards_number 0
_exptl_absorpt_coefficient_mu 11.473
_exptl_absorpt_correction_T_max 0.7456
_exptl_absorpt_correction_T_min 0.3209
_exptl_absorpt_correction_type multi-scan
_exptl_absorpt_process_details
;
SADABS 2016/2: Krause, L., Herbst-Irmer, R., Sheldrick G.M. & Stalke D.,
 J. Appl. Cryst. 48 (2015) 3-10
;
_exptl_crystal_colour pink
_exptl_crystal_colour_primary pink
_exptl_crystal_density_diffrn 2.319
_exptl_crystal_description block
_exptl_crystal_F_000 46336
_exptl_crystal_size_max 0.2
_exptl_crystal_size_mid 0.2
_exptl_crystal_size_min 0.2
_refine_diff_density_max 3.182
_refine_diff_density_min -1.421
_refine_diff_density_rms 0.225
_refine_ls_abs_structure_details
;
 Flack x determined using 11587 quotients [(I+)-(I-)]/[(I+)+(I-)]
 (Parsons, Flack and Wagner, Acta Cryst. B69 (2013) 249-259).
;
_refine_ls_abs_structure_Flack 0.014(3)
_refine_ls_extinction_coef 0.0000031(8)
_refine_ls_extinction_expression Fc^*^=kFc[1+0.001xFc^2^\l^3^/sin(2\q)]^-1/4^
_refine_ls_extinction_method 'SHELXL-2014/7 (Sheldrick 2014'
_refine_ls_goodness_of_fit_ref 1.046
_refine_ls_hydrogen_treatment constr
_refine_ls_matrix_type full
_refine_ls_number_parameters 1313
_refine_ls_number_reflns 27861
_refine_ls_number_restraints 0
_refine_ls_restrained_S_all 1.046
_refine_ls_R_factor_all 0.0433
_refine_ls_R_factor_gt 0.0374
_refine_ls_shift/su_max 0.002
_refine_ls_shift/su_mean 0.000
_refine_ls_structure_factor_coef Fsqd
_refine_ls_weighting_details 'w=1/[\s^2^(Fo^2^)+(0.0558P)^2^+1339.6510P] where P=(Fo^2^+2Fc^2^)/3'
_refine_ls_weighting_scheme calc
_refine_ls_wR_factor_gt 0.0999
_refine_ls_wR_factor_ref 0.1043
_reflns_Friedel_coverage 0.920
_reflns_Friedel_fraction_full 1.000
_reflns_Friedel_fraction_max 0.999
_reflns_number_gt 25803
_reflns_number_total 27861
_reflns_threshold_expression 'I > 2\s(I)'
_cod_data_source_file d0nr00973c2.cif
_cod_data_source_block a_CCDC1
_cod_depositor_comments 'Adding full bibliography for 1557709--1557710.cif.'
_cod_original_cell_volume 72859(4)
_cod_database_code 1557710
_shelx_space_group_comment
;
The symmetry employed for this shelxl refinement is uniquely defined
by the following loop, which should always be used as a source of
symmetry information in preference to the above space-group names.
They are only intended as comments.
;
_olex2_refinement_description
;
1. Fixed Uiso
 At 1.2 times of:
  All C(H) groups, All C(H,H) groups
2.a Ternary CH refined with riding coordinates:
 C1(H1), C2(H2), C3(H3), C4(H4), C6(H6), C7(H7), C8(H8), C9(H9), C10(H10),
 C11(H11), C13(H13), C14(H14), C15(H15), C16(H16), C17(H17), C18(H18), C20(H20),
  C21(H21), C23(H23), C24(H24), C25(H25), C26(H26), C28(H28), C29(H29),
 C30(H30), C31(H31), C32(H32), C35(H35), C36(H36), C37(H37), C39(H39), C40(H40),
  C182(H182), C183(H183), C184(H184), C185(H185), C187(H187), C206(H206),
 C209(H209), C213(H213)
2.b Secondary CH2 refined with riding coordinates:
 C5(H5A,H5B), C12(H12A,H12B), C19(H19A,H19B), C33(H33A,H33B), C41(H41A,H41B),
 C208(H20A,H20B), C214(H21A,H21B)
2.c Aromatic/amide H refined with riding coordinates:
 C34(H34)
;
_shelx_shelxl_version_number 2014/7
_olex2_submission_special_instructions 'No special instructions were received'

loop_
_space_group_symop_operation_xyz
'x, y, z'
'z, x, y'
'y, z, x'
'-y, -z, x'
'x, -y, -z'
'-z, x, -y'
'z, -x, -y'
'-x, y, -z'
'-z, -x, y'
'y, -z, -x'
'-y, z, -x'
'-x, -y, z'
'x+1/2, y+1/2, z+1/2'
'z+1/2, x+1/2, y+1/2'
'y+1/2, z+1/2, x+1/2'
'-y+1/2, -z+1/2, x+1/2'
'x+1/2, -y+1/2, -z+1/2'
'-z+1/2, x+1/2, -y+1/2'
'z+1/2, -x+1/2, -y+1/2'
'-x+1/2, y+1/2, -z+1/2'
'-z+1/2, -x+1/2, y+1/2'
'y+1/2, -z+1/2, -x+1/2'
'-y+1/2, z+1/2, -x+1/2'
'-x+1/2, -y+1/2, z+1/2'

loop_
_atom_site_label
_atom_site_type_symbol
_atom_site_fract_x
_atom_site_fract_y
_atom_site_fract_z
_atom_site_U_iso_or_equiv
_atom_site_adp_type
_atom_site_occupancy
_atom_site_site_symmetry_order
_atom_site_calc_flag
_atom_site_refinement_flags_posn
_atom_site_refinement_flags_adp
_atom_site_refinement_flags_occupancy
_atom_site_disorder_assembly
_atom_site_disorder_group
W001 W 0.23790(2) 0.26202(2) 0.58720(2) 0.02872(14) Uani 1 1 d . . . . .
W00A W 0.19711(2) 0.32217(2) 0.53758(2) 0.02483(13) Uani 1 1 d . . . . .
W00B W 0.19247(2) 0.19457(2) 0.46425(2) 0.02745(13) Uani 1 1 d . . . . .
W00C W 0.28502(2) 0.31705(2) 0.53697(2) 0.02866(14) Uani 1 1 d . . . . .
W002 W 0.32248(2) 0.25390(2) 0.49978(2) 0.02090(12) Uani 1 1 d . . . . .
W003 W 0.27460(2) 0.19000(2) 0.46369(2) 0.02421(13) Uani 1 1 d . . . . .
W004 W 0.15214(2) 0.26158(2) 0.50380(2) 0.02499(13) Uani 1 1 d . . . . .
W005 W 0.28270(2) 0.31042(2) 0.45499(2) 0.02523(13) Uani 1 1 d . . . . .
W006 W 0.19488(2) 0.20143(2) 0.55189(2) 0.02825(14) Uani 1 1 d . . . . .
W007 W 0.19473(2) 0.31331(2) 0.45575(2) 0.02521(13) Uani 1 1 d . . . . .
W008 W 0.27697(2) 0.19917(2) 0.55100(2) 0.02291(12) Uani 1 1 d . . . . .
W009 W 0.23610(2) 0.24599(2) 0.41732(2) 0.02940(14) Uani 1 1 d . . . . .
Co2 Co 0.25487(5) 0.25487(5) 0.25487(5) 0.0260(7) Uani 1 3 d S T P . .
P2 P 0.23704(8) 0.25614(7) 0.50205(7) 0.0126(6) Uani 1 1 d . . . . .
O1 O 0.2821(3) 0.1573(3) 0.3735(3) 0.042(3) Uani 1 1 d . . . . .
O2 O 0.3222(4) 0.1464(5) 0.6581(4) 0.074(6) Uani 1 1 d . . . . .
O3 O 0.1670(3) 0.2341(3) 0.5364(3) 0.035(3) Uani 1 1 d . . . . .
O4 O 0.1699(3) 0.1755(3) 0.5701(3) 0.038(3) Uani 1 1 d . . . . .
O5 O 0.2055(3) 0.2298(3) 0.5873(3) 0.039(3) Uani 1 1 d . . . . .
O6 O 0.1882(3) 0.1261(4) 0.3938(4) 0.053(4) Uani 1 1 d . . . . .
O7 O 0.3616(2) 0.2450(3) 0.4995(3) 0.033(2) Uani 1 1 d . . . . .
O6A O 0.2357(3) 0.2480(3) 0.3771(2) 0.037(3) Uani 1 1 d . . . . .
O6B O 0.1583(3) 0.2976(3) 0.5317(2) 0.032(2) Uani 1 1 d . . . . .
O8 O 0.3029(3) 0.3469(3) 0.5577(3) 0.040(3) Uani 1 1 d . . . . .
O9 O 0.3197(3) 0.2848(3) 0.4665(3) 0.032(2) Uani 1 1 d . . . . .
O10 O 0.3553(4) 0.3300(4) 0.6101(5) 0.069(5) Uani 1 1 d . . . . .
O11 O 0.2688(3) 0.2272(3) 0.5859(3) 0.034(3) Uani 1 1 d . . . . .
O14 O 0.2365(2) 0.2379(2) 0.5340(2) 0.023(2) Uani 1 1 d . . . . .
O15 O 0.2061(3) 0.2774(3) 0.4309(3) 0.032(2) Uani 1 1 d . . . . .
O18 O 0.2656(3) 0.2115(3) 0.4245(3) 0.036(3) Uani 1 1 d . . . . .
O19 O 0.2090(3) 0.2925(3) 0.5701(3) 0.032(2) Uani 1 1 d . . . . .
O21 O 0.2679(3) 0.2750(3) 0.4298(3) 0.032(2) Uani 1 1 d . . . . .
O24 O 0.1914(3) 0.3371(3) 0.4953(3) 0.038(3) Uani 1 1 d . . . . .
O27 O 0.1654(3) 0.2293(3) 0.4751(3) 0.034(3) Uani 1 1 d . . . . .
O28 O 0.2678(2) 0.2755(2) 0.4998(2) 0.0219(19) Uani 1 1 d . . . . .
O29 O 0.2412(3) 0.3302(3) 0.5344(3) 0.033(2) Uani 1 1 d . . . . .
O30 O 0.2907(3) 0.3332(3) 0.4936(3) 0.035(3) Uani 1 1 d . . . . .
O34 O 0.3055(3) 0.2222(3) 0.4724(2) 0.030(2) Uani 1 1 d . . . . .
O36 O 0.3010(3) 0.1710(3) 0.5671(3) 0.038(3) Uani 1 1 d . . . . .
O42 O 0.2729(3) 0.1833(2) 0.5084(2) 0.029(2) Uani 1 1 d . . . . .
O45 O 0.2360(3) 0.2324(3) 0.4743(2) 0.028(2) Uani 1 1 d . . . . .
O49 O 0.3213(3) 0.2898(3) 0.5283(3) 0.034(3) Uani 1 1 d . . . . .
O50 O 0.1789(3) 0.3392(3) 0.4288(3) 0.041(3) Uani 1 1 d . . . . .
O52 O 0.1834(3) 0.3538(3) 0.5586(3) 0.046(3) Uani 1 1 d . . . . .
O54 O 0.2029(3) 0.2152(3) 0.4245(3) 0.035(3) Uani 1 1 d . . . . .
O57 O 0.2081(2) 0.2785(2) 0.5007(3) 0.026(2) Uani 1 1 d . . . . .
O62 O 0.2353(3) 0.1808(3) 0.5599(3) 0.034(3) Uani 1 1 d . . . . .
O66 O 0.2981(3) 0.1591(3) 0.4517(3) 0.043(3) Uani 1 1 d . . . . .
O71 O 0.2391(3) 0.3229(3) 0.4565(3) 0.032(2) Uani 1 1 d . . . . .
O77 O 0.2323(3) 0.1717(3) 0.4605(3) 0.037(3) Uani 1 1 d . . . . .
O90 O 0.2256(4) 0.0988(3) 0.4411(4) 0.061(5) Uani 1 1 d . . . . .
O92 O 0.2726(3) 0.1470(4) 0.6331(3) 0.046(3) Uani 1 1 d . . . . .
O91A O 0.1118(3) 0.2578(3) 0.5056(3) 0.038(3) Uani 1 1 d . . . . .
O91B O 0.1569(3) 0.2912(3) 0.4692(3) 0.035(3) Uani 1 1 d . . . . .
O93 O 0.2474(3) 0.2625(3) 0.3043(3) 0.031(2) Uani 1 1 d . . . . .
O94 O 0.4382(3) 0.3052(4) 0.5338(4) 0.060(4) Uani 1 1 d . . . . .
O95 O 0.3407(3) 0.2294(3) 0.6334(3) 0.037(3) Uani 1 1 d . . . . .
O96 O 0.3068(3) 0.2288(3) 0.5341(2) 0.028(2) Uani 1 1 d . . . . .
O97 O 0.4253(3) 0.2778(4) 0.4176(4) 0.052(4) Uani 1 1 d . . . . .
O98 O 0.3544(3) 0.2411(4) 0.3802(3) 0.048(3) Uani 1 1 d . . . . .
O99 O 0.2566(4) 0.0714(4) 0.5902(4) 0.060(4) Uani 1 1 d . . . . .
O100 O 0.1953(3) 0.1874(3) 0.5090(3) 0.033(2) Uani 1 1 d . . . . .
O101 O 0.2243(4) 0.0943(3) 0.5509(4) 0.056(4) Uani 1 1 d . . . . .
O102 O 0.2247(3) 0.1605(4) 0.3442(4) 0.057(4) Uani 1 1 d . . . . .
O105 O 0.3949(3) 0.2408(3) 0.6272(3) 0.042(3) Uani 1 1 d . . . . .
O106 O 0.3896(3) 0.2994(3) 0.5616(3) 0.044(3) Uani 1 1 d . . . . .
O107 O 0.3961(3) 0.3038(3) 0.4563(3) 0.042(3) Uani 1 1 d . . . . .
O113 O 0.3221(5) 0.0770(6) 0.5782(5) 0.095(7) Uani 1 1 d . . . . .
O114 O 0.2076(4) 0.1398(5) 0.6443(4) 0.073(5) Uani 1 1 d . . . . .
O115 O 0.3748(4) 0.3493(4) 0.4127(4) 0.063(4) Uani 1 1 d . . . . .
O116 O 0.4770(4) 0.2934(5) 0.4780(4) 0.075(5) Uani 1 1 d . . . . .
O117 O 0.2736(4) 0.2058(4) 0.3278(3) 0.056(4) Uani 1 1 d . . . . .
O121 O 0.2468(4) 0.1838(6) 0.6805(4) 0.088(7) Uani 1 1 d . . . . .
O131 O 0.3642(3) 0.1883(4) 0.3644(4) 0.060(4) Uani 1 1 d . . . . .
O133 O 0.3226(4) 0.2553(4) 0.3232(4) 0.063(4) Uani 1 1 d . . . . .
O138 O 0.1755(4) 0.1003(4) 0.5946(5) 0.072(5) Uani 1 1 d . . . . .
O144 O 0.3775(4) 0.1354(5) 0.6207(8) 0.110(10) Uani 1 1 d . . . . .
O145 O 0.1597(5) 0.0995(4) 0.4554(5) 0.084(7) Uani 1 1 d . . . . .
O147 O 0.3525(4) 0.1203(4) 0.3680(6) 0.087(7) Uani 1 1 d . . . . .
O148 O 0.3223(6) 0.0708(5) 0.4186(8) 0.134(13) Uani 1 1 d . . . . .
O149 O 0.3750(4) 0.3639(4) 0.5527(4) 0.065(4) Uani 1 1 d . . . . .
O152 O 0.3742(5) 0.3624(4) 0.4831(4) 0.073(5) Uani 1 1 d . . . . .
O154 O 0.3277(5) 0.2873(6) 0.6588(5) 0.095(7) Uani 1 1 d . . . . .
O155 O 0.4519(5) 0.2485(6) 0.5977(6) 0.104(8) Uani 1 1 d . . . . .
O159 O 0.1644(4) 0.1061(5) 0.5236(5) 0.076(5) Uani 1 1 d . . . . .
O164 O 0.3461(4) 0.3056(4) 0.3661(3) 0.061(4) Uani 1 1 d . . . . .
O166 O 0.4400(5) 0.2130(5) 0.4302(5) 0.092(7) Uani 1 1 d . . . . .
O173 O 0.2527(7) 0.0196(4) 0.5266(6) 0.104(8) Uani 1 1 d . . . . .
O210 O 0.2822(4) 0.1023(4) 0.3733(5) 0.067(5) Uani 1 1 d . . . . .
O211 O 0.2323(6) 0.0530(4) 0.4720(5) 0.089(7) Uani 1 1 d . . . . .
O212 O 0.2893(4) 0.2366(6) 0.6756(4) 0.079(6) Uani 1 1 d . . . . .
O216 O 0.1666(3) 0.1661(3) 0.4527(3) 0.047(3) Uani 1 1 d . . . . .
O217 O 0.2651(3) 0.2445(4) 0.2065(3) 0.051(4) Uani 1 1 d . . . . .
Na21 Na 0.3993(3) 0.3993(3) 0.3993(3) 0.087(6) Uani 1 3 d S T P . .
O220 O 0.0756(6) 0.1976(5) 0.4851(5) 0.105(8) Uani 1 1 d . . . . .
O221 O 0.0486(9) 0.3138(9) 0.4957(6) 0.162(14) Uani 1 1 d . . . . .
O0AA O 0.2390(4) 0.2712(3) 0.6267(3) 0.047(3) Uani 1 1 d . . . . .
O1AA O 0.2707(3) 0.2888(3) 0.5688(3) 0.035(3) Uani 1 1 d . . . . .
O2AA O 0.2992(3) 0.3349(3) 0.4274(4) 0.048(4) Uani 1 1 d . . . . .
C1 C 0.3583(6) 0.2826(5) 0.6438(5) 0.057(6) Uani 1 1 d . . . . .
H1 H 0.3748 0.2943 0.6567 0.068 Uiso 1 1 calc R . . . .
C2 C 0.3597(5) 0.2952(5) 0.6094(5) 0.044(4) Uani 1 1 d . . . . .
H2 H 0.3417 0.2855 0.5970 0.053 Uiso 1 1 calc R . . . .
C3 C 0.3903(4) 0.2871(5) 0.5931(4) 0.043(4) Uani 1 1 d . . . . .
H3 H 0.4083 0.2974 0.6050 0.052 Uiso 1 1 calc R . . . .
C4 C 0.3945(5) 0.2509(5) 0.5946(5) 0.043(4) Uani 1 1 d . . . . .
H4 H 0.3762 0.2403 0.5833 0.051 Uiso 1 1 calc R . . . .
C5 C 0.4260(5) 0.2379(7) 0.5811(7) 0.065(6) Uani 1 1 d . . . . .
H5A H 0.4255 0.2142 0.5816 0.078 Uiso 1 1 calc R . . . .
H5B H 0.4281 0.2446 0.5584 0.078 Uiso 1 1 calc R . . . .
C6 C 0.3663(4) 0.2470(5) 0.6447(4) 0.041(4) Uani 1 1 d . . . . .
H6 H 0.3701 0.2409 0.6676 0.049 Uiso 1 1 calc R . . . .
C7 C 0.4145(5) 0.3197(6) 0.5532(5) 0.050(5) Uani 1 1 d . . . . .
H7 H 0.4248 0.3283 0.5731 0.060 Uiso 1 1 calc R . . . .
C8 C 0.3987(6) 0.3479(7) 0.5345(7) 0.069(7) Uani 1 1 d . . . . .
H8 H 0.4160 0.3638 0.5297 0.083 Uiso 1 1 calc R . . . .
C9 C 0.3849(6) 0.3364(5) 0.5023(6) 0.056(5) Uani 1 1 d . . . . .
H9 H 0.3666 0.3216 0.5064 0.067 Uiso 1 1 calc R . . . .
C10 C 0.4118(5) 0.3180(5) 0.4852(5) 0.045(5) Uani 1 1 d . . . . .
H10 H 0.4292 0.3331 0.4785 0.054 Uiso 1 1 calc R . . . .
C11 C 0.4258(4) 0.2910(5) 0.5053(5) 0.047(5) Uani 1 1 d . . . . .
H11 H 0.4081 0.2759 0.5113 0.057 Uiso 1 1 calc R . . . .
C12 C 0.4530(5) 0.2716(6) 0.4888(5) 0.058(6) Uani 1 1 d . . . . .
H12A H 0.4624 0.2561 0.5041 0.070 Uiso 1 1 calc R . . . .
H12B H 0.4443 0.2595 0.4703 0.070 Uiso 1 1 calc R . . . .
C13 C 0.4131(4) 0.3077(5) 0.4275(4) 0.039(4) Uani 1 1 d . . . . .
H13 H 0.4309 0.3235 0.4302 0.047 Uiso 1 1 calc R . . . .
C14 C 0.3885(5) 0.3199(5) 0.4029(4) 0.046(5) Uani 1 1 d . . . . .
H14 H 0.4010 0.3248 0.3830 0.055 Uiso 1 1 calc R . . . .
C15 C 0.3636(4) 0.2958(5) 0.3930(5) 0.043(4) Uani 1 1 d . . . . .
H15 H 0.3484 0.2928 0.4112 0.051 Uiso 1 1 calc R . . . .
C16 C 0.3009(4) 0.2066(5) 0.3491(4) 0.042(4) Uani 1 1 d . . . . .
H16 H 0.2952 0.2193 0.3686 0.051 Uiso 1 1 calc R . . . .
C17 C 0.3087(5) 0.1718(5) 0.3592(4) 0.045(5) Uani 1 1 d . . . . .
H17 H 0.3148 0.1594 0.3397 0.054 Uiso 1 1 calc R . . . .
C18 C 0.3277(5) 0.2225(5) 0.3324(4) 0.048(5) Uani 1 1 d . . . . .
H18 H 0.3323 0.2100 0.3124 0.058 Uiso 1 1 calc R . . . .
C19 C 0.3492(6) 0.1416(7) 0.3925(7) 0.076(9) Uani 1 1 d . . . . .
H19A H 0.3700 0.1437 0.4037 0.091 Uiso 1 1 calc R . . . .
H19B H 0.3334 0.1332 0.4080 0.091 Uiso 1 1 calc R . . . .
C20 C 0.3384(4) 0.1746(5) 0.3814(4) 0.042(4) Uani 1 1 d . . . . .
H20 H 0.3331 0.1881 0.4004 0.050 Uiso 1 1 calc R . . . .
C21 C 0.2344(7) 0.0980(5) 0.4095(6) 0.064(7) Uani 1 1 d . . . . .
H21 H 0.2255 0.0783 0.3991 0.076 Uiso 1 1 calc R . . . .
C23 C 0.2212(5) 0.1277(5) 0.3931(5) 0.051(5) Uani 1 1 d . . . . .
H23 H 0.2279 0.1468 0.4059 0.061 Uiso 1 1 calc R . . . .
C24 C 0.2112(8) 0.0716(7) 0.4539(8) 0.079(9) Uani 1 1 d . . . . .
H24 H 0.2037 0.0581 0.4356 0.095 Uiso 1 1 calc R . . . .
C25 C 0.1831(9) 0.0803(6) 0.4723(7) 0.089(11) Uani 1 1 d . . . . .
H25 H 0.1722 0.0599 0.4782 0.107 Uiso 1 1 calc R . . . .
C26 C 0.1907(7) 0.0994(6) 0.5067(8) 0.082(10) Uani 1 1 d . . . . .
H26 H 0.2019 0.1200 0.5016 0.098 Uiso 1 1 calc R . . . .
C28 C 0.2434(6) 0.0701(5) 0.5012(7) 0.069(7) Uani 1 1 d . . . . .
H28 H 0.2549 0.0903 0.4953 0.083 Uiso 1 1 calc R . . . .
C29 C 0.2048(6) 0.0936(6) 0.6045(7) 0.068(7) Uani 1 1 d . . . . .
H29 H 0.2028 0.0793 0.6235 0.081 Uiso 1 1 calc R . . . .
C30 C 0.2223(5) 0.1253(6) 0.6161(6) 0.054(6) Uani 1 1 d . . . . .
H30 H 0.2221 0.1412 0.5982 0.065 Uiso 1 1 calc R . . . .
C31 C 0.2572(5) 0.1177(5) 0.6249(5) 0.045(5) Uani 1 1 d . . . . .
H31 H 0.2574 0.1032 0.6439 0.054 Uiso 1 1 calc R . . . .
C32 C 0.2732(5) 0.1011(5) 0.5978(5) 0.046(5) Uani 1 1 d . . . . .
H32 H 0.2723 0.1154 0.5786 0.055 Uiso 1 1 calc R . . . .
C33 C 0.3078(5) 0.0929(8) 0.6044(6) 0.068(7) Uani 1 1 d . . . . .
H33A H 0.3198 0.1129 0.6090 0.081 Uiso 1 1 calc R . . . .
H33B H 0.3090 0.0791 0.6236 0.081 Uiso 1 1 calc R . . . .
C34 C 0.2656(12) 0.0471(9) 0.5153(10) 0.137(18) Uani 1 1 d . . . . .
H34 H 0.2880 0.0511 0.5164 0.164 Uiso 1 1 calc R . . . .
C35 C 0.2895(6) 0.1474(7) 0.6610(5) 0.057(6) Uani 1 1 d . . . . .
H35 H 0.2821 0.1295 0.6750 0.068 Uiso 1 1 calc R . . . .
C36 C 0.2807(6) 0.1793(9) 0.6764(6) 0.087(11) Uani 1 1 d . . . . .
H36 H 0.2905 0.1794 0.6982 0.104 Uiso 1 1 calc R . . . .
C37 C 0.2942(5) 0.2085(7) 0.6585(5) 0.060(7) Uani 1 1 d . . . . .
H37 H 0.2833 0.2103 0.6372 0.072 Uiso 1 1 calc R . . . .
C39 C 0.2141(8) 0.0775(5) 0.5228(8) 0.087(11) Uani 1 1 d . . . . .
H39 H 0.2032 0.0571 0.5289 0.105 Uiso 1 1 calc R . . . .
C40 C 0.2720(6) 0.0974(5) 0.4077(7) 0.070(9) Uani 1 1 d . . . . .
H40 H 0.2806 0.1154 0.4210 0.083 Uiso 1 1 calc R . . . .
C41 C 0.2870(7) 0.0694(6) 0.4166(8) 0.077(9) Uani 1 1 d . . . . .
H41A H 0.2811 0.0525 0.4011 0.093 Uiso 1 1 calc R . . . .
H41B H 0.2786 0.0629 0.4378 0.093 Uiso 1 1 calc R . . . .
C182 C 0.2354(6) 0.1316(6) 0.3581(5) 0.056(6) Uani 1 1 d . . . . .
H182 H 0.2272 0.1135 0.3448 0.067 Uiso 1 1 calc R . . . .
C183 C 0.4023(6) 0.2531(6) 0.4131(5) 0.061(6) Uani 1 1 d . . . . .
H183 H 0.3897 0.2499 0.4332 0.073 Uiso 1 1 calc R . . . .
C184 C 0.3800(4) 0.2637(5) 0.3860(4) 0.039(4) Uani 1 1 d . . . . .
H184 H 0.3928 0.2659 0.3659 0.047 Uiso 1 1 calc R . . . .
C185 C 0.3590(5) 0.2213(7) 0.3543(5) 0.058(6) Uani 1 1 d . . . . .
H185 H 0.3779 0.2289 0.3417 0.069 Uiso 1 1 calc R . . . .
C187 C 0.3291(5) 0.2026(6) 0.6532(4) 0.052(6) Uani 1 1 d . . . . .
H187 H 0.3403 0.2033 0.6744 0.062 Uiso 1 1 calc R . . . .
C206 C 0.2244(6) 0.0770(5) 0.5812(8) 0.076(9) Uani 1 1 d . . . . .
H206 H 0.2143 0.0557 0.5773 0.091 Uiso 1 1 calc R . . . .
C208 C 0.4206(5) 0.2201(7) 0.4034(5) 0.064(7) Uani 1 1 d . . . . .
H20A H 0.4051 0.2026 0.3994 0.076 Uiso 1 1 calc R . . . .
H20B H 0.4339 0.2231 0.3840 0.076 Uiso 1 1 calc R . . . .
C209 C 0.2704(5) 0.1300(5) 0.3580(5) 0.051(6) Uani 1 1 d . . . . .
H209 H 0.2781 0.1301 0.3354 0.061 Uiso 1 1 calc R . . . .
C213 C 0.3359(4) 0.1735(5) 0.6385(4) 0.044(5) Uani 1 1 d . . . . .
H213 H 0.3264 0.1731 0.6166 0.053 Uiso 1 1 calc R . . . .
C214 C 0.3716(5) 0.1638(7) 0.6368(8) 0.078(9) Uani 1 1 d . . . . .
H21A H 0.3836 0.1812 0.6261 0.094 Uiso 1 1 calc R . . . .
H21B H 0.3799 0.1618 0.6589 0.094 Uiso 1 1 calc R . . . .

loop_
_atom_site_aniso_label
_atom_site_aniso_U_11
_atom_site_aniso_U_22
_atom_site_aniso_U_33
_atom_site_aniso_U_23
_atom_site_aniso_U_13
_atom_site_aniso_U_12
W001 0.0372(3) 0.0365(3) 0.0125(2) -0.0046(2) 0.0011(2) 0.0039(3)
W00A 0.0276(3) 0.0261(3) 0.0207(3) -0.0040(2) -0.0006(2) 0.0062(2)
W00B 0.0272(3) 0.0310(3) 0.0241(3) -0.0076(2) 0.0004(2) -0.0116(2)
W00C 0.0320(3) 0.0237(3) 0.0302(3) -0.0075(2) -0.0093(3) -0.0047(2)
W002 0.0169(2) 0.0237(3) 0.0221(3) -0.0003(2) -0.0014(2) -0.0018(2)
W003 0.0268(3) 0.0267(3) 0.0191(3) -0.0073(2) 0.0028(2) -0.0004(2)
W004 0.0183(3) 0.0331(3) 0.0235(3) 0.0068(2) 0.0038(2) 0.0001(2)
W005 0.0229(3) 0.0262(3) 0.0267(3) 0.0063(2) 0.0042(2) -0.0056(2)
W006 0.0308(3) 0.0260(3) 0.0279(3) 0.0062(2) 0.0136(3) -0.0004(2)
W007 0.0214(3) 0.0319(3) 0.0224(3) 0.0061(2) -0.0021(2) 0.0007(2)
W008 0.0257(3) 0.0235(3) 0.0196(3) 0.0025(2) 0.0010(2) 0.0038(2)
W009 0.0272(3) 0.0496(4) 0.0114(2) -0.0063(2) 0.0004(2) -0.0023(3)
Co2 0.0260(7) 0.0260(7) 0.0260(7) -0.0038(7) -0.0038(7) -0.0038(7)
P2 0.0122(14) 0.0169(14) 0.0087(13) 0.0009(11) 0.0004(11) -0.0023(11)
O1 0.037(7) 0.053(8) 0.037(7) -0.026(6) -0.008(5) 0.013(6)
O2 0.043(9) 0.123(16) 0.056(10) 0.061(10) -0.020(7) -0.019(9)
O3 0.037(6) 0.038(6) 0.031(6) 0.012(5) 0.011(5) 0.002(5)
O4 0.036(7) 0.041(7) 0.036(7) 0.016(5) 0.006(5) 0.001(5)
O5 0.041(7) 0.046(7) 0.031(6) 0.003(5) 0.010(5) 0.011(5)
O6 0.045(8) 0.066(10) 0.048(8) -0.009(7) -0.010(6) 0.015(7)
O7 0.019(5) 0.040(6) 0.039(6) 0.006(5) 0.002(5) -0.006(4)
O6A 0.039(6) 0.063(8) 0.008(4) -0.003(5) 0.005(4) 0.007(6)
O6B 0.039(6) 0.043(7) 0.015(5) 0.005(4) -0.001(4) -0.004(5)
O8 0.032(6) 0.040(7) 0.049(7) -0.020(6) -0.013(5) 0.001(5)
O9 0.027(6) 0.037(6) 0.032(6) 0.003(5) 0.002(5) -0.001(5)
O10 0.076(12) 0.046(9) 0.086(13) -0.009(8) -0.003(10) 0.018(8)
O11 0.033(6) 0.039(6) 0.031(6) -0.002(5) -0.003(5) 0.008(5)
O14 0.025(5) 0.024(5) 0.020(5) 0.004(4) 0.003(4) 0.004(4)
O15 0.020(5) 0.046(7) 0.032(6) -0.003(5) -0.002(4) -0.003(5)
O18 0.036(6) 0.048(7) 0.023(5) 0.001(5) 0.000(5) 0.004(5)
O19 0.036(6) 0.038(6) 0.021(5) 0.007(5) 0.002(4) 0.004(5)
O21 0.031(6) 0.036(6) 0.029(6) -0.003(5) 0.001(5) -0.006(5)
O24 0.048(7) 0.042(7) 0.023(6) -0.002(5) -0.001(5) -0.009(6)
O27 0.037(6) 0.037(6) 0.030(6) 0.002(5) 0.003(5) 0.005(5)
O28 0.030(5) 0.021(5) 0.015(4) 0.002(4) 0.001(4) -0.007(4)
O29 0.037(6) 0.031(6) 0.030(6) 0.000(5) -0.009(5) -0.001(5)
O30 0.035(6) 0.040(7) 0.031(6) 0.004(5) 0.001(5) -0.005(5)
O34 0.045(7) 0.031(6) 0.015(5) 0.000(4) -0.003(4) -0.005(5)
O36 0.056(8) 0.034(6) 0.026(6) 0.010(5) 0.001(5) 0.011(6)
O42 0.046(7) 0.022(5) 0.020(5) -0.002(4) -0.003(4) -0.005(5)
O45 0.030(6) 0.032(6) 0.023(5) -0.001(4) -0.004(4) -0.005(4)
O49 0.036(6) 0.036(6) 0.030(6) -0.007(5) -0.010(5) 0.000(5)
O50 0.032(6) 0.049(8) 0.040(7) 0.020(6) -0.004(5) 0.000(5)
O52 0.056(9) 0.039(7) 0.043(8) -0.014(6) 0.008(6) 0.008(6)
O54 0.026(6) 0.055(8) 0.023(5) -0.003(5) -0.005(4) -0.002(5)
O57 0.026(5) 0.032(6) 0.021(5) 0.001(4) 0.000(4) -0.002(4)
O62 0.024(6) 0.042(7) 0.036(6) -0.001(5) 0.005(5) 0.001(5)
O66 0.046(7) 0.040(7) 0.043(7) -0.020(6) 0.011(6) 0.000(6)
O71 0.024(5) 0.033(6) 0.040(6) 0.001(5) 0.002(5) 0.001(4)
O77 0.031(6) 0.047(7) 0.032(6) -0.007(5) 0.002(5) -0.003(5)
O90 0.087(12) 0.026(7) 0.071(11) -0.007(6) -0.038(9) -0.012(7)
O92 0.033(7) 0.085(10) 0.019(6) 0.021(6) 0.005(5) -0.002(6)
O91A 0.023(6) 0.059(8) 0.032(6) -0.001(6) 0.000(5) -0.003(5)
O91B 0.035(6) 0.041(7) 0.028(6) 0.010(5) -0.007(5) -0.011(5)
O93 0.033(6) 0.030(5) 0.031(6) -0.005(5) -0.002(4) -0.004(5)
O94 0.025(7) 0.079(11) 0.075(10) -0.011(9) 0.002(7) -0.021(7)
O95 0.035(6) 0.061(8) 0.016(5) -0.001(5) -0.002(4) 0.007(6)
O96 0.031(6) 0.030(6) 0.022(5) 0.003(4) -0.008(4) -0.004(4)
O97 0.039(7) 0.062(9) 0.054(9) -0.009(7) -0.014(6) 0.016(7)
O98 0.049(8) 0.073(10) 0.023(6) -0.010(6) 0.008(5) -0.003(7)
O99 0.060(10) 0.044(8) 0.077(11) 0.034(8) -0.011(8) 0.001(7)
O100 0.039(6) 0.029(6) 0.032(6) 0.002(5) 0.007(5) -0.003(5)
O101 0.061(9) 0.039(8) 0.068(10) 0.019(7) -0.026(8) -0.007(7)
O102 0.037(8) 0.079(11) 0.055(9) 0.007(8) -0.016(7) 0.015(7)
O105 0.034(6) 0.035(7) 0.057(8) -0.001(6) -0.004(6) 0.005(5)
O106 0.032(6) 0.058(8) 0.042(7) 0.010(6) -0.011(5) -0.028(6)
O107 0.033(6) 0.062(9) 0.031(6) 0.007(6) 0.005(5) -0.009(6)
O113 0.067(13) 0.15(2) 0.071(13) -0.028(13) 0.009(10) 0.009(13)
O114 0.035(8) 0.126(16) 0.057(10) 0.025(10) 0.005(7) -0.009(9)
O115 0.052(9) 0.063(10) 0.075(11) 0.015(9) 0.011(8) 0.017(8)
O116 0.033(8) 0.115(16) 0.077(12) 0.029(11) 0.009(8) 0.002(9)
O117 0.054(9) 0.074(10) 0.041(8) -0.006(7) -0.027(7) 0.016(7)
O121 0.058(10) 0.16(2) 0.043(9) -0.022(11) 0.029(8) -0.027(12)
O131 0.038(8) 0.078(11) 0.063(10) -0.015(8) 0.004(7) 0.019(7)
O133 0.072(11) 0.080(12) 0.038(8) -0.011(8) -0.007(7) -0.006(9)
O138 0.041(9) 0.063(10) 0.113(15) 0.029(10) -0.016(9) -0.024(7)
O144 0.044(10) 0.055(12) 0.23(3) 0.009(15) -0.004(14) 0.019(9)
O145 0.089(13) 0.055(10) 0.107(15) 0.021(10) -0.060(12) -0.032(9)
O147 0.044(9) 0.045(10) 0.17(2) -0.041(12) -0.012(11) 0.011(7)
O148 0.109(18) 0.049(11) 0.24(3) -0.027(15) -0.11(2) 0.026(11)
O149 0.070(11) 0.055(10) 0.069(11) -0.008(8) 0.000(9) -0.005(8)
O152 0.102(15) 0.060(11) 0.056(10) 0.015(8) 0.003(10) 0.001(10)
O154 0.113(17) 0.115(17) 0.057(11) 0.006(11) 0.032(11) 0.059(14)
O155 0.057(12) 0.13(2) 0.12(2) 0.001(16) 0.004(12) -0.006(12)
O159 0.059(11) 0.080(13) 0.089(14) 0.033(10) -0.025(10) -0.019(9)
O164 0.063(10) 0.081(11) 0.039(8) -0.004(7) -0.012(7) 0.038(9)
O166 0.105(16) 0.083(14) 0.088(14) -0.002(11) -0.035(12) 0.043(12)
O173 0.16(2) 0.043(10) 0.104(16) -0.004(10) -0.031(16) 0.021(12)
O210 0.047(8) 0.044(8) 0.109(15) -0.049(9) -0.017(9) 0.006(7)
O211 0.147(19) 0.036(8) 0.085(13) -0.015(8) -0.063(13) 0.018(10)
O212 0.046(9) 0.147(18) 0.045(9) -0.026(11) 0.018(7) 0.015(10)
O216 0.047(8) 0.041(7) 0.052(8) -0.006(6) -0.015(6) -0.023(6)
O217 0.048(8) 0.068(9) 0.035(7) -0.013(6) -0.014(6) 0.014(7)
Na21 0.087(6) 0.087(6) 0.087(6) 0.001(7) 0.001(7) 0.001(7)
O220 0.14(2) 0.089(15) 0.083(15) 0.022(12) -0.061(14) 0.002(14)
O221 0.23(4) 0.20(3) 0.061(15) -0.044(19) -0.014(19) 0.05(3)
O0AA 0.076(10) 0.052(8) 0.012(5) 0.000(5) 0.003(6) 0.024(7)
O1AA 0.038(6) 0.030(6) 0.037(6) -0.006(5) -0.017(5) 0.006(5)
O2AA 0.027(6) 0.041(7) 0.077(10) 0.036(7) 0.020(6) 0.005(5)
C1 0.084(17) 0.052(13) 0.034(10) -0.023(9) 0.000(10) 0.024(12)
C2 0.037(10) 0.049(11) 0.045(11) 0.002(9) -0.011(8) 0.012(8)
C3 0.035(9) 0.058(12) 0.037(10) -0.008(9) -0.018(8) -0.001(8)
C4 0.037(10) 0.052(11) 0.039(10) -0.008(8) 0.003(8) -0.011(8)
C5 0.037(11) 0.075(16) 0.082(17) 0.015(14) 0.013(11) 0.006(11)
C6 0.036(9) 0.066(13) 0.020(8) -0.015(8) -0.009(7) 0.012(8)
C7 0.042(11) 0.065(14) 0.044(11) -0.001(10) -0.003(9) -0.015(10)
C8 0.062(15) 0.069(16) 0.076(17) -0.005(13) 0.013(13) -0.038(13)
C9 0.059(13) 0.048(12) 0.060(13) 0.008(10) -0.003(11) -0.014(10)
C10 0.040(10) 0.051(11) 0.044(10) -0.004(8) 0.008(8) -0.035(9)
C11 0.020(8) 0.071(14) 0.051(12) 0.013(10) -0.015(8) -0.010(8)
C12 0.037(11) 0.089(18) 0.049(12) 0.011(11) -0.008(9) -0.003(11)
C13 0.031(9) 0.051(11) 0.035(9) 0.004(8) 0.002(7) 0.006(8)
C14 0.049(11) 0.056(12) 0.032(9) 0.009(8) 0.021(8) 0.018(9)
C15 0.032(9) 0.054(12) 0.042(10) -0.012(9) -0.001(8) 0.018(8)
C16 0.037(10) 0.066(13) 0.024(8) -0.010(8) -0.010(7) 0.008(9)
C17 0.041(10) 0.078(14) 0.016(7) -0.016(8) -0.005(7) 0.016(9)
C18 0.063(13) 0.058(13) 0.023(8) -0.017(8) 0.000(8) -0.002(10)
C19 0.040(12) 0.10(2) 0.083(18) -0.030(16) -0.030(12) 0.047(13)
C20 0.028(9) 0.067(13) 0.030(9) -0.003(8) 0.000(7) 0.006(8)
C21 0.096(19) 0.038(11) 0.057(14) -0.017(9) -0.038(13) -0.015(11)
C23 0.058(13) 0.046(11) 0.049(11) -0.026(9) -0.022(10) 0.021(9)
C24 0.10(2) 0.063(17) 0.077(19) 0.011(14) -0.036(17) -0.020(16)
C25 0.14(3) 0.046(14) 0.08(2) 0.016(13) -0.06(2) -0.053(17)
C26 0.067(17) 0.049(13) 0.13(3) 0.032(15) -0.057(18) -0.026(12)
C28 0.069(16) 0.039(12) 0.10(2) -0.013(12) -0.029(15) 0.008(11)
C29 0.061(15) 0.054(14) 0.088(19) 0.032(13) 0.008(13) -0.015(12)
C30 0.032(10) 0.066(14) 0.064(14) 0.029(11) -0.001(9) -0.008(9)
C31 0.033(10) 0.068(13) 0.035(9) 0.016(9) 0.000(7) -0.008(9)
C32 0.039(10) 0.063(13) 0.035(10) 0.023(9) -0.001(8) -0.007(9)
C33 0.038(12) 0.11(2) 0.051(13) 0.010(14) 0.010(10) 0.014(13)
C34 0.17(4) 0.09(2) 0.15(4) 0.03(2) -0.08(3) 0.05(3)
C35 0.059(14) 0.082(17) 0.030(10) 0.012(10) 0.006(9) -0.017(12)
C36 0.055(15) 0.17(3) 0.038(12) 0.041(16) -0.003(10) -0.038(17)
C37 0.035(10) 0.11(2) 0.030(10) -0.009(11) 0.009(8) 0.007(11)
C39 0.11(2) 0.028(11) 0.13(2) 0.039(13) -0.07(2) -0.040(13)
C40 0.070(16) 0.035(11) 0.10(2) -0.029(12) -0.058(15) 0.023(10)
C41 0.077(18) 0.050(14) 0.11(2) -0.032(14) -0.046(16) 0.023(13)
C182 0.063(14) 0.076(15) 0.028(9) -0.017(10) -0.014(9) 0.003(12)
C183 0.079(16) 0.071(16) 0.032(10) -0.001(10) -0.018(10) 0.013(13)
C184 0.025(8) 0.056(11) 0.037(9) 0.005(8) -0.006(7) 0.001(8)
C185 0.037(11) 0.095(19) 0.041(11) -0.034(12) 0.001(8) 0.016(11)
C187 0.038(10) 0.106(19) 0.011(7) 0.005(9) -0.006(7) -0.001(11)
C206 0.050(13) 0.039(12) 0.14(3) 0.033(14) -0.033(16) -0.025(10)
C208 0.046(12) 0.10(2) 0.045(12) 0.003(12) -0.018(10) 0.033(12)
C209 0.056(12) 0.054(12) 0.043(11) -0.033(9) -0.027(9) 0.024(10)
C213 0.027(9) 0.073(14) 0.032(9) 0.023(9) -0.005(7) -0.005(8)
C214 0.031(11) 0.09(2) 0.11(2) 0.040(18) -0.020(13) -0.006(12)

loop_
_atom_type_symbol
_atom_type_description
_atom_type_scat_dispersion_real
_atom_type_scat_dispersion_imag
_atom_type_scat_source
C C 0.0033 0.0016 'International Tables Vol C Tables 4.2.6.8 and 6.1.1.4'
H H 0.0000 0.0000 'International Tables Vol C Tables 4.2.6.8 and 6.1.1.4'
Co Co 0.3494 0.9721 'International Tables Vol C Tables 4.2.6.8 and 6.1.1.4'
Na Na 0.0362 0.0249 'International Tables Vol C Tables 4.2.6.8 and 6.1.1.4'
O O 0.0106 0.0060 'International Tables Vol C Tables 4.2.6.8 and 6.1.1.4'
P P 0.1023 0.0942 'International Tables Vol C Tables 4.2.6.8 and 6.1.1.4'
W W -0.8490 6.8722 'International Tables Vol C Tables 4.2.6.8 and 6.1.1.4'

loop_
_geom_angle_atom_site_label_1
_geom_angle_atom_site_label_2
_geom_angle_atom_site_label_3
_geom_angle
_geom_angle_site_symmetry_1
_geom_angle_site_symmetry_3
_geom_angle_publ_flag
O5 W001 O11 86.8(5) . . ?
O5 W001 O14 72.2(4) . . ?
O5 W001 O1AA 156.1(5) . . ?
O11 W001 O14 71.5(4) . . ?
O19 W001 O5 91.3(5) . . ?
O19 W001 O11 156.2(5) . . ?
O19 W001 O14 85.4(4) . . ?
O19 W001 O1AA 85.0(5) . . ?
O0AA W001 O5 100.2(7) . . ?
O0AA W001 O11 100.2(6) . . ?
O0AA W001 O14 168.7(5) . . ?
O0AA W001 O19 103.5(6) . . ?
O0AA W001 O1AA 103.6(6) . . ?
O1AA W001 O11 87.1(5) . . ?
O1AA W001 O14 83.9(4) . . ?
O6B W00A O57 71.4(4) . . ?
O19 W00A O6B 87.9(5) . . ?
O19 W00A O57 85.1(4) . . ?
O24 W00A O6B 87.2(5) . . ?
O24 W00A O19 156.2(5) . . ?
O24 W00A O57 71.3(4) . . ?
O29 W00A O6B 155.3(5) . . ?
O29 W00A O19 84.8(5) . . ?
O29 W00A O24 90.0(5) . . ?
O29 W00A O57 84.4(4) . . ?
O52 W00A O6B 101.4(6) . . ?
O52 W00A O19 103.1(6) . . ?
O52 W00A O24 100.7(6) . . ?
O52 W00A O29 103.2(6) . . ?
O52 W00A O57 169.1(6) . . ?
O27 W00B O45 84.7(5) . . ?
O27 W00B O54 90.0(5) . . ?
O27 W00B O77 156.3(5) . . ?
O27 W00B O100 85.5(5) . . ?
O54 W00B O45 71.9(4) . . ?
O54 W00B O77 87.6(5) . . ?
O77 W00B O45 72.1(5) . . ?
O100 W00B O45 83.6(4) . . ?
O100 W00B O54 155.4(5) . . ?
O100 W00B O77 87.0(5) . . ?
O216 W00B O27 103.1(6) . . ?
O216 W00B O45 170.5(6) . . ?
O216 W00B O54 102.4(6) . . ?
O216 W00B O77 100.5(6) . . ?
O216 W00B O100 102.2(6) . . ?
O8 W00C O28 168.8(5) . . ?
O8 W00C O29 103.9(5) . . ?
O8 W00C O30 99.7(6) . . ?
O8 W00C O49 100.6(5) . . ?
O8 W00C O1AA 103.9(6) . . ?
O29 W00C O28 83.5(4) . . ?
O29 W00C O30 88.0(5) . . ?
O29 W00C O49 155.4(5) . . ?
O30 W00C O28 71.9(4) . . ?
O49 W00C O28 72.0(4) . . ?
O49 W00C O30 86.3(5) . . ?
O1AA W00C O28 84.8(4) . . ?
O1AA W00C O29 85.2(5) . . ?
O1AA W00C O30 156.4(5) . . ?
O1AA W00C O49 90.7(5) . . ?
O7 W002 O9 101.8(5) . . ?
O7 W002 O28 171.3(4) . . ?
O7 W002 O34 101.9(6) . . ?
O7 W002 O49 101.7(5) . . ?
O7 W002 O96 102.6(5) . . ?
O9 W002 O28 72.3(4) . . ?
O9 W002 O49 85.5(5) . . ?
O34 W002 O9 90.6(5) . . ?
O34 W002 O28 84.7(4) . . ?
O34 W002 O49 156.3(5) . . ?
O34 W002 O96 86.6(4) . . ?
O49 W002 O28 71.8(4) . . ?
O96 W002 O9 155.4(5) . . ?
O96 W002 O28 83.2(4) . . ?
O96 W002 O49 87.3(5) . . ?
O18 W003 O45 71.6(4) . . ?
O18 W003 O77 87.0(5) . . ?
O34 W003 O18 88.0(5) . . ?
O34 W003 O45 84.2(4) . . ?
O34 W003 O77 156.3(5) . . ?
O42 W003 O18 155.8(5) . . ?
O42 W003 O34 86.6(4) . . ?
O42 W003 O45 84.5(4) . . ?
O42 W003 O77 88.5(5) . . ?
O66 W003 O18 102.6(6) . . ?
O66 W003 O34 101.7(6) . . ?
O66 W003 O42 101.6(6) . . ?
O66 W003 O45 171.7(5) . . ?
O66 W003 O77 102.0(6) . . ?
O77 W003 O45 72.2(4) . . ?
O3 W004 O6B 89.6(5) . . ?
O3 W004 O27 85.8(5) . . ?
O3 W004 O57 84.2(4) . . ?
O3 W004 O91B 154.8(5) . . ?
O6B W004 O57 71.2(4) . . ?
O27 W004 O6B 155.0(5) . . ?
O27 W004 O57 83.8(4) . . ?
O27 W004 O91B 87.2(5) . . ?
O91A W004 O3 103.9(6) . . ?
O91A W004 O6B 100.3(6) . . ?
O91A W004 O27 104.7(6) . . ?
O91A W004 O57 168.5(5) . . ?
O91A W004 O91B 101.3(6) . . ?
O91B W004 O6B 86.5(5) . . ?
O91B W004 O57 71.0(4) . . ?
O9 W005 O28 71.6(4) . . ?
O21 W005 O9 88.1(5) . . ?
O21 W005 O28 83.0(4) . . ?
O30 W005 O9 85.8(5) . . ?
O30 W005 O21 155.2(5) . . ?
O30 W005 O28 72.2(4) . . ?
O71 W005 O9 155.4(5) . . ?
O71 W005 O21 85.5(5) . . ?
O71 W005 O28 84.0(4) . . ?
O71 W005 O30 90.1(5) . . ?
O2AA W005 O9 100.2(5) . . ?
O2AA W005 O21 102.9(7) . . ?
O2AA W005 O28 169.9(5) . . ?
O2AA W005 O30 101.8(7) . . ?
O2AA W005 O71 104.4(5) . . ?
O3 W006 O5 87.8(5) . . ?
O3 W006 O14 83.3(4) . . ?
O3 W006 O62 156.1(5) . . ?
O4 W006 O3 103.6(5) . . ?
O4 W006 O5 101.0(6) . . ?
O4 W006 O14 170.1(5) . . ?
O4 W006 O62 100.2(5) . . ?
O4 W006 O100 103.5(6) . . ?
O5 W006 O14 71.9(4) . . ?
O62 W006 O5 86.6(5) . . ?
O62 W006 O14 72.9(4) . . ?
O100 W006 O3 84.6(5) . . ?
O100 W006 O5 155.5(5) . . ?
O100 W006 O14 84.0(4) . . ?
O100 W006 O62 91.0(5) . . ?
O15 W007 O24 154.0(5) . . ?
O15 W007 O57 83.8(4) . . ?
O15 W007 O71 86.1(5) . . ?
O15 W007 O91B 89.1(5) . . ?
O24 W007 O57 70.5(4) . . ?
O50 W007 O15 103.9(6) . . ?
O50 W007 O24 102.2(6) . . ?
O50 W007 O57 168.7(5) . . ?
O50 W007 O71 104.9(5) . . ?
O50 W007 O91B 100.4(5) . . ?
O71 W007 O24 87.0(5) . . ?
O71 W007 O57 83.6(4) . . ?
O71 W007 O91B 154.7(5) . . ?
O91B W007 O24 86.5(5) . . ?
O91B W007 O57 71.1(4) . . ?
O11 W008 O14 72.0(4) . . ?
O11 W008 O42 156.1(5) . . ?
O11 W008 O62 86.4(5) . . ?
O36 W008 O11 103.4(5) . . ?
O36 W008 O14 171.4(5) . . ?
O36 W008 O42 100.5(5) . . ?
O36 W008 O62 100.3(6) . . ?
O36 W008 O96 102.4(6) . . ?
O42 W008 O14 84.1(4) . . ?
O42 W008 O62 87.7(5) . . ?
O62 W008 O14 72.4(4) . . ?
O96 W008 O11 90.0(5) . . ?
O96 W008 O14 85.1(4) . . ?
O96 W008 O42 86.5(5) . . ?
O96 W008 O62 157.3(5) . . ?
O6A W009 O15 104.9(5) . . ?
O6A W009 O18 101.4(5) . . ?
O6A W009 O21 104.7(6) . . ?
O6A W009 O45 169.4(5) . . ?
O6A W009 O54 100.5(6) . . ?
O15 W009 O18 153.6(5) . . ?
O15 W009 O45 82.5(4) . . ?
O15 W009 O54 86.5(5) . . ?
O18 W009 O45 71.1(4) . . ?
O21 W009 O15 86.5(5) . . ?
O21 W009 O18 89.2(5) . . ?
O21 W009 O45 83.1(4) . . ?
O21 W009 O54 154.8(5) . . ?
O54 W009 O18 86.4(5) . . ?
O54 W009 O45 72.0(4) . . ?
O93 Co2 O93 91.1(4) 3 . ?
O93 Co2 O93 91.1(4) 2 3 ?
O93 Co2 O93 91.1(4) 2 . ?
O217 Co2 O93 175.4(5) . . ?
O217 Co2 O93 85.2(5) 2 3 ?
O217 Co2 O93 175.4(5) 2 2 ?
O217 Co2 O93 91.7(5) 3 2 ?
O217 Co2 O93 175.4(5) 3 3 ?
O217 Co2 O93 91.7(5) . 3 ?
O217 Co2 O93 85.2(5) . 2 ?
O217 Co2 O93 91.7(5) 2 . ?
O217 Co2 O93 85.2(5) 3 . ?
O217 Co2 O217 92.2(6) 3 2 ?
O217 Co2 O217 92.2(6) 2 . ?
O217 Co2 O217 92.2(6) 3 . ?
O28 P2 O14 109.2(6) . . ?
O28 P2 O45 108.7(6) . . ?
O28 P2 O57 110.0(6) . . ?
O45 P2 O14 109.7(6) . . ?
O45 P2 O57 110.3(6) . . ?
O57 P2 O14 108.9(6) . . ?
C209 O1 C17 115.7(15) . . ?
C35 O2 C213 113.7(17) . . ?
W004 O3 W006 151.8(7) . . ?
W001 O5 W006 126.1(6) . . ?
W004 O6B W00A 127.2(6) . . ?
W002 O9 W005 127.1(6) . . ?
W008 O11 W001 126.9(6) . . ?
W001 O14 W008 89.5(3) . . ?
W006 O14 W001 89.7(3) . . ?
W006 O14 W008 89.5(3) . . ?
P2 O14 W001 125.8(6) . . ?
P2 O14 W006 126.1(6) . . ?
P2 O14 W008 124.8(5) . . ?
W007 O15 W009 151.5(6) . . ?
W003 O18 W009 127.8(6) . . ?
W001 O19 W00A 150.8(6) . . ?
W009 O21 W005 151.7(7) . . ?
W00A O24 W007 128.3(7) . . ?
W004 O27 W00B 151.0(7) . . ?
W00C O28 W002 89.3(3) . . ?
W00C O28 W005 89.3(3) . . ?
W002 O28 W005 89.0(3) . . ?
P2 O28 W00C 126.0(6) . . ?
P2 O28 W002 126.3(5) . . ?
P2 O28 W005 125.2(5) . . ?
W00A O29 W00C 152.1(7) . . ?
W005 O30 W00C 126.5(6) . . ?
W002 O34 W003 150.3(6) . . ?
W003 O42 W008 150.1(6) . . ?
W003 O45 W00B 89.4(4) . . ?
W003 O45 W009 89.5(4) . . ?
W009 O45 W00B 89.1(3) . . ?
P2 O45 W00B 124.7(6) . . ?
P2 O45 W003 126.3(6) . . ?
P2 O45 W009 126.1(6) . . ?
W002 O49 W00C 126.8(6) . . ?
W009 O54 W00B 126.9(6) . . ?
W00A O57 W004 90.1(3) . . ?
W00A O57 W007 89.8(3) . . ?
W007 O57 W004 89.6(3) . . ?
P2 O57 W00A 125.8(6) . . ?
P2 O57 W004 125.2(6) . . ?
P2 O57 W007 125.1(6) . . ?
W006 O62 W008 125.2(6) . . ?
W005 O71 W007 151.7(7) . . ?
W00B O77 W003 126.1(7) . . ?
C21 O90 C24 117.8(19) . . ?
C35 O92 C31 116.9(16) . . ?
W004 O91B W007 128.2(6) . . ?
C7 O94 C11 113.8(15) . . ?
C6 O95 C187 117.7(13) . . ?
W008 O96 W002 150.6(6) . . ?
C13 O97 C183 116.1(16) . . ?
C185 O98 C184 114.8(16) . . ?
C206 O99 C32 111.6(16) . . ?
W006 O100 W00B 152.5(7) . . ?
C39 O101 C206 118.1(17) . . ?
C6 O105 C4 115.2(14) . . ?
C7 O106 C3 116.4(14) . . ?
C13 O107 C10 115.1(13) . . ?
C14 O115 Na21 121.2(12) . . ?
C20 O131 C185 114.7(15) . . ?
C209 O210 C40 116.3(15) . . ?
C24 O211 C28 112.0(19) . . ?
O115 Na21 O115 85.9(9) 3 2 ?
O115 Na21 O115 85.9(9) 2 . ?
O115 Na21 O115 85.9(9) 3 . ?
W00C O1AA W001 150.9(6) . . ?
O154 C1 H1 108.1 . . ?
O154 C1 C2 113.3(19) . . ?
O154 C1 C6 108(2) . . ?
C2 C1 H1 108.1 . . ?
C6 C1 H1 108.1 . . ?
C6 C1 C2 110.5(15) . . ?
O10 C2 C1 108.4(17) . . ?
O10 C2 H2 108.5 . . ?
O10 C2 C3 110.2(18) . . ?
C1 C2 H2 108.5 . . ?
C3 C2 C1 112.7(16) . . ?
C3 C2 H2 108.5 . . ?
O106 C3 C2 109.1(15) . . ?
O106 C3 H3 108.7 . . ?
O106 C3 C4 113.7(16) . . ?
C2 C3 H3 108.7 . . ?
C2 C3 C4 107.9(17) . . ?
C4 C3 H3 108.7 . . ?
O105 C4 C3 109.5(15) . . ?
O105 C4 H4 109.2 . . ?
O105 C4 C5 103.7(17) . . ?
C3 C4 H4 109.2 . . ?
C3 C4 C5 115.7(18) . . ?
C5 C4 H4 109.2 . . ?
O155 C5 C4 112(2) . . ?
O155 C5 H5A 109.1 . . ?
O155 C5 H5B 109.1 . . ?
C4 C5 H5A 109.1 . . ?
C4 C5 H5B 109.1 . . ?
H5A C5 H5B 107.9 . . ?
O95 C6 O105 111.9(13) . . ?
O95 C6 C1 109.8(16) . . ?
O95 C6 H6 108.2 . . ?
O105 C6 C1 110.5(18) . . ?
O105 C6 H6 108.2 . . ?
C1 C6 H6 108.2 . . ?
O94 C7 H7 109.2 . . ?
O94 C7 C8 109.4(18) . . ?
O106 C7 O94 113.9(18) . . ?
O106 C7 H7 109.2 . . ?
O106 C7 C8 105.8(17) . . ?
C8 C7 H7 109.2 . . ?
O149 C8 C7 113(2) . . ?
O149 C8 H8 107.4 . . ?
O149 C8 C9 111(2) . . ?
C7 C8 H8 107.4 . . ?
C9 C8 C7 111(2) . . ?
C9 C8 H8 107.4 . . ?
O152 C9 C8 112(2) . . ?
O152 C9 H9 109.2 . . ?
O152 C9 C10 110.4(19) . . ?
C8 C9 H9 109.2 . . ?
C10 C9 C8 106.7(19) . . ?
C10 C9 H9 109.2 . . ?
O107 C10 C9 104.6(16) . . ?
O107 C10 H10 110.1 . . ?
O107 C10 C11 108.6(15) . . ?
C9 C10 H10 110.1 . . ?
C11 C10 C9 113.1(17) . . ?
C11 C10 H10 110.1 . . ?
O94 C11 C10 106.8(18) . . ?
O94 C11 H11 108.8 . . ?
O94 C11 C12 108.8(15) . . ?
C10 C11 H11 108.8 . . ?
C10 C11 C12 114.7(17) . . ?
C12 C11 H11 108.8 . . ?
O116 C12 C11 109(2) . . ?
O116 C12 H12A 109.9 . . ?
O116 C12 H12B 109.9 . . ?
C11 C12 H12A 109.9 . . ?
C11 C12 H12B 109.9 . . ?
H12A C12 H12B 108.3 . . ?
O97 C13 H13 110.6 . . ?
O97 C13 C14 109.8(16) . . ?
O107 C13 O97 109.4(16) . . ?
O107 C13 H13 110.6 . . ?
O107 C13 C14 105.8(14) . . ?
C14 C13 H13 110.6 . . ?
O115 C14 C13 111.4(17) . . ?
O115 C14 H14 105.8 . . ?
O115 C14 C15 112.3(16) . . ?
C13 C14 H14 105.8 . . ?
C15 C14 C13 115.0(17) . . ?
C15 C14 H14 105.8 . . ?
O164 C15 C14 112.7(18) . . ?
O164 C15 H15 108.4 . . ?
O164 C15 C184 109.6(15) . . ?
C14 C15 H15 108.4 . . ?
C14 C15 C184 109.1(14) . . ?
C184 C15 H15 108.4 . . ?
O117 C16 H16 109.1 . . ?
O117 C16 C17 108.3(16) . . ?
O117 C16 C18 108.3(16) . . ?
C17 C16 H16 109.1 . . ?
C18 C16 H16 109.1 . . ?
C18 C16 C17 113.0(17) . . ?
O1 C17 C16 110.8(15) . . ?
O1 C17 H17 108.8 . . ?
O1 C17 C20 114.2(15) . . ?
C16 C17 H17 108.8 . . ?
C16 C17 C20 105.3(17) . . ?
C20 C17 H17 108.8 . . ?
O133 C18 C16 116.2(18) . . ?
O133 C18 H18 107.7 . . ?
O133 C18 C185 107.7(18) . . ?
C16 C18 H18 107.7 . . ?
C16 C18 C185 109.5(17) . . ?
C185 C18 H18 107.7 . . ?
O147 C19 H19A 108.9 . . ?
O147 C19 H19B 108.9 . . ?
O147 C19 C20 113(2) . . ?
H19A C19 H19B 107.8 . . ?
C20 C19 H19A 108.9 . . ?
C20 C19 H19B 108.9 . . ?
O131 C20 C17 109.7(15) . . ?
O131 C20 C19 107.1(18) . . ?
O131 C20 H20 109.8 . . ?
C17 C20 H20 109.8 . . ?
C19 C20 C17 110.7(18) . . ?
C19 C20 H20 109.8 . . ?
O90 C21 H21 109.8 . . ?
O90 C21 C23 109(2) . . ?
O90 C21 C40 108.3(19) . . ?
C23 C21 H21 109.8 . . ?
C23 C21 C40 111(2) . . ?
C40 C21 H21 109.8 . . ?
O6 C23 C21 108(2) . . ?
O6 C23 H23 107.9 . . ?
O6 C23 C182 113.5(17) . . ?
C21 C23 H23 107.9 . . ?
C21 C23 C182 111.3(18) . . ?
C182 C23 H23 107.9 . . ?
O90 C24 O211 113(2) . . ?
O90 C24 H24 107.3 . . ?
O90 C24 C25 110(3) . . ?
O211 C24 H24 107.3 . . ?
O211 C24 C25 111(3) . . ?
C25 C24 H24 107.3 . . ?
O145 C25 H25 106.5 . . ?
O145 C25 C26 106(2) . . ?
C24 C25 O145 115(3) . . ?
C24 C25 H25 106.5 . . ?
C24 C25 C26 115(2) . . ?
C26 C25 H25 106.5 . . ?
O159 C26 C25 113(2) . . ?
O159 C26 H26 108.5 . . ?
O159 C26 C39 115(3) . . ?
C25 C26 H26 108.5 . . ?
C39 C26 C25 103(3) . . ?
C39 C26 H26 108.5 . . ?
O211 C28 H28 110.7 . . ?
O211 C28 C39 109(2) . . ?
C34 C28 O211 102(2) . . ?
C34 C28 H28 110.7 . . ?
C34 C28 C39 113(3) . . ?
C39 C28 H28 110.7 . . ?
O138 C29 H29 107.2 . . ?
O138 C29 C30 110(2) . . ?
O138 C29 C206 115(3) . . ?
C30 C29 H29 107.2 . . ?
C206 C29 H29 107.2 . . ?
C206 C29 C30 110.2(19) . . ?
O114 C30 C29 113.6(18) . . ?
O114 C30 H30 108.8 . . ?
O114 C30 C31 107.0(18) . . ?
C29 C30 H30 108.8 . . ?
C31 C30 C29 110(2) . . ?
C31 C30 H30 108.8 . . ?
O92 C31 C30 108.0(18) . . ?
O92 C31 H31 108.8 . . ?
O92 C31 C32 112.5(15) . . ?
C30 C31 H31 108.8 . . ?
C32 C31 C30 109.9(17) . . ?
C32 C31 H31 108.8 . . ?
O99 C32 C31 110.5(16) . . ?
O99 C32 H32 108.4 . . ?
O99 C32 C33 108(2) . . ?
C31 C32 H32 108.4 . . ?
C31 C32 C33 113.3(18) . . ?
C33 C32 H32 108.4 . . ?
O113 C33 C32 112(2) . . ?
O113 C33 H33A 109.3 . . ?
O113 C33 H33B 109.3 . . ?
C32 C33 H33A 109.3 . . ?
C32 C33 H33B 109.3 . . ?
H33A C33 H33B 107.9 . . ?
O173 C34 C28 117(4) . . ?
O173 C34 H34 121.7 . . ?
C28 C34 H34 121.7 . . ?
O2 C35 H35 109.5 . . ?
O2 C35 C36 108(2) . . ?
O92 C35 O2 116.2(17) . . ?
O92 C35 H35 109.5 . . ?
O92 C35 C36 104(2) . . ?
C36 C35 H35 109.5 . . ?
O121 C36 C35 114(2) . . ?
O121 C36 H36 107.0 . . ?
O121 C36 C37 108(3) . . ?
C35 C36 H36 107.0 . . ?
C35 C36 C37 114(2) . . ?
C37 C36 H36 107.0 . . ?
O212 C37 C36 112(2) . . ?
O212 C37 H37 109.0 . . ?
O212 C37 C187 111(2) . . ?
C36 C37 H37 109.0 . . ?
C187 C37 C36 107(2) . . ?
C187 C37 H37 109.0 . . ?
O101 C39 C26 105(2) . . ?
O101 C39 C28 110(2) . . ?
O101 C39 H39 109.9 . . ?
C26 C39 C28 112(3) . . ?
C26 C39 H39 109.9 . . ?
C28 C39 H39 109.9 . . ?
O210 C40 C21 109.1(17) . . ?
O210 C40 H40 108.8 . . ?
C21 C40 H40 108.8 . . ?
C41 C40 O210 104(2) . . ?
C41 C40 C21 117(3) . . ?
C41 C40 H40 108.8 . . ?
O148 C41 H41A 108.3 . . ?
O148 C41 H41B 108.3 . . ?
C40 C41 O148 116(3) . . ?
C40 C41 H41A 108.3 . . ?
C40 C41 H41B 108.3 . . ?
H41A C41 H41B 107.4 . . ?
O102 C182 C23 110.3(18) . . ?
O102 C182 H182 107.9 . . ?
O102 C182 C209 111(2) . . ?
C23 C182 H182 107.9 . . ?
C209 C182 C23 111.8(17) . . ?
C209 C182 H182 107.9 . . ?
O97 C183 H183 109.9 . . ?
O97 C183 C184 107.4(18) . . ?
O97 C183 C208 109(2) . . ?
C184 C183 H183 109.9 . . ?
C184 C183 C208 110.4(17) . . ?
C208 C183 H183 109.9 . . ?
O98 C184 C15 105.8(14) . . ?
O98 C184 C183 112.7(17) . . ?
O98 C184 H184 108.5 . . ?
C15 C184 H184 108.5 . . ?
C183 C184 C15 112.6(17) . . ?
C183 C184 H184 108.5 . . ?
O98 C185 O131 111.2(19) . . ?
O98 C185 C18 108.5(16) . . ?
O98 C185 H185 109.6 . . ?
O131 C185 C18 108.4(18) . . ?
O131 C185 H185 109.6 . . ?
C18 C185 H185 109.6 . . ?
O95 C187 C37 106.1(19) . . ?
O95 C187 H187 108.7 . . ?
C37 C187 H187 108.7 . . ?
C213 C187 O95 110.5(14) . . ?
C213 C187 C37 114(2) . . ?
C213 C187 H187 108.7 . . ?
O99 C206 O101 108(2) . . ?
O99 C206 C29 116(3) . . ?
O99 C206 H206 107.3 . . ?
O101 C206 H206 107.3 . . ?
C29 C206 O101 110(2) . . ?
C29 C206 H206 107.3 . . ?
O166 C208 C183 104.4(19) . . ?
O166 C208 H20A 110.9 . . ?
O166 C208 H20B 110.9 . . ?
C183 C208 H20A 110.9 . . ?
C183 C208 H20B 110.9 . . ?
H20A C208 H20B 108.9 . . ?
O1 C209 O210 109.6(14) . . ?
O1 C209 C182 108.1(16) . . ?
O1 C209 H209 108.8 . . ?
O210 C209 C182 113(2) . . ?
O210 C209 H209 108.8 . . ?
C182 C209 H209 108.8 . . ?
O2 C213 H213 109.6 . . ?
O2 C213 C214 101.3(17) . . ?
C187 C213 O2 109.8(17) . . ?
C187 C213 H213 109.6 . . ?
C187 C213 C214 116(2) . . ?
C214 C213 H213 109.6 . . ?
O144 C214 C213 115(2) . . ?
O144 C214 H21A 108.6 . . ?
O144 C214 H21B 108.6 . . ?
C213 C214 H21A 108.6 . . ?
C213 C214 H21B 108.6 . . ?
H21A C214 H21B 107.5 . . ?

loop_
_geom_bond_atom_site_label_1
_geom_bond_atom_site_label_2
_geom_bond_distance
_geom_bond_site_symmetry_2
_geom_bond_publ_flag
W001 O5 1.910(14) . ?
W001 O11 1.945(11) . ?
W001 O14 2.441(10) . ?
W001 O19 1.892(11) . ?
W001 O0AA 1.696(11) . ?
W001 O1AA 1.930(13) . ?
W00A O6B 1.935(12) . ?
W00A O19 1.907(11) . ?
W00A O24 1.888(12) . ?
W00A O29 1.877(12) . ?
W00A O52 1.687(12) . ?
W00A O57 2.431(11) . ?
W00B O27 1.894(12) . ?
W00B O45 2.447(11) . ?
W00B O54 1.919(12) . ?
W00B O77 1.923(12) . ?
W00B O100 1.897(11) . ?
W00B O216 1.680(11) . ?
W00C O8 1.692(11) . ?
W00C O28 2.437(9) . ?
W00C O29 1.914(12) . ?
W00C O30 1.947(11) . ?
W00C O49 1.930(12) . ?
W00C O1AA 1.874(13) . ?
W002 O7 1.675(10) . ?
W002 O9 1.900(11) . ?
W002 O28 2.453(10) . ?
W002 O34 1.887(11) . ?
W002 O49 1.914(11) . ?
W002 O96 1.894(11) . ?
W003 O18 1.905(11) . ?
W003 O34 1.899(11) . ?
W003 O42 1.889(10) . ?
W003 O45 2.436(11) . ?
W003 O66 1.695(12) . ?
W003 O77 1.931(12) . ?
W004 O3 1.885(12) . ?
W004 O6B 1.921(12) . ?
W004 O27 1.887(12) . ?
W004 O57 2.447(10) . ?
W004 O91A 1.695(11) . ?
W004 O91B 1.913(11) . ?
W005 O9 1.941(11) . ?
W005 O21 1.918(11) . ?
W005 O28 2.454(9) . ?
W005 O30 1.901(12) . ?
W005 O71 1.894(11) . ?
W005 O2AA 1.690(11) . ?
W006 O3 1.908(12) . ?
W006 O4 1.684(12) . ?
W006 O5 1.946(13) . ?
W006 O14 2.429(10) . ?
W006 O62 1.927(12) . ?
W006 O100 1.885(11) . ?
W007 O15 1.886(12) . ?
W007 O24 1.933(12) . ?
W007 O50 1.694(12) . ?
W007 O57 2.439(10) . ?
W007 O71 1.897(11) . ?
W007 O91B 1.916(11) . ?
W008 O11 1.901(11) . ?
W008 O14 2.445(10) . ?
W008 O36 1.686(12) . ?
W008 O42 1.907(10) . ?
W008 O62 1.937(11) . ?
W008 O96 1.893(11) . ?
W009 O6A 1.681(10) . ?
W009 O15 1.900(12) . ?
W009 O18 1.921(12) . ?
W009 O21 1.872(11) . ?
W009 O45 2.445(10) . ?
W009 O54 1.917(12) . ?
Co2 O93 2.110(11) 2 ?
Co2 O93 2.110(11) . ?
Co2 O93 2.110(11) 3 ?
Co2 O217 2.109(13) . ?
Co2 O217 2.109(13) 3 ?
Co2 O217 2.109(13) 2 ?
P2 O14 1.537(10) . ?
P2 O28 1.521(10) . ?
P2 O45 1.526(11) . ?
P2 O57 1.527(11) . ?
O1 C17 1.40(3) . ?
O1 C209 1.40(2) . ?
O2 C35 1.37(3) . ?
O2 C213 1.51(2) . ?
O6 C23 1.38(3) . ?
O10 C2 1.47(3) . ?
O90 C21 1.37(3) . ?
O90 C24 1.39(3) . ?
O92 C31 1.42(3) . ?
O92 C35 1.36(2) . ?
O94 C7 1.41(3) . ?
O94 C11 1.43(3) . ?
O95 C6 1.38(2) . ?
O95 C187 1.48(3) . ?
O97 C13 1.41(2) . ?
O97 C183 1.42(3) . ?
O98 C184 1.45(2) . ?
O98 C185 1.38(2) . ?
O99 C32 1.46(3) . ?
O99 C206 1.41(3) . ?
O101 C39 1.43(3) . ?
O101 C206 1.46(3) . ?
O102 C182 1.41(3) . ?
O105 C4 1.43(2) . ?
O105 C6 1.42(2) . ?
O106 C3 1.41(2) . ?
O106 C7 1.39(2) . ?
O107 C10 1.49(2) . ?
O107 C13 1.41(2) . ?
O113 C33 1.41(3) . ?
O114 C30 1.46(3) . ?
O115 Na21 2.39(2) . ?
O115 C14 1.42(2) . ?
O116 C12 1.43(3) . ?
O117 C16 1.45(2) . ?
O121 C36 1.44(3) . ?
O131 C20 1.41(2) . ?
O131 C185 1.46(3) . ?
O133 C18 1.44(3) . ?
O138 C29 1.32(3) . ?
O144 C214 1.38(4) . ?
O145 C25 1.45(3) . ?
O147 C19 1.37(3) . ?
O148 C41 1.48(4) . ?
O149 C8 1.42(3) . ?
O152 C9 1.42(3) . ?
O154 C1 1.44(3) . ?
O155 C5 1.36(3) . ?
O159 C26 1.34(4) . ?
O164 C15 1.40(2) . ?
O166 C208 1.41(3) . ?
O173 C34 1.35(5) . ?
O210 C40 1.51(4) . ?
O210 C209 1.41(3) . ?
O211 C24 1.40(3) . ?
O211 C28 1.49(3) . ?
O212 C37 1.39(3) . ?
Na21 O115 2.39(2) 3 ?
Na21 O115 2.39(2) 2 ?
C1 H1 1.0000 . ?
C1 C2 1.53(3) . ?
C1 C6 1.52(3) . ?
C2 H2 1.0000 . ?
C2 C3 1.48(3) . ?
C3 H3 1.0000 . ?
C3 C4 1.52(3) . ?
C4 H4 1.0000 . ?
C4 C5 1.53(3) . ?
C5 H5A 0.9900 . ?
C5 H5B 0.9900 . ?
C6 H6 1.0000 . ?
C7 H7 1.0000 . ?
C7 C8 1.56(4) . ?
C8 H8 1.0000 . ?
C8 C9 1.54(4) . ?
C9 H9 1.0000 . ?
C9 C10 1.54(3) . ?
C10 H10 1.0000 . ?
C10 C11 1.53(3) . ?
C11 H11 1.0000 . ?
C11 C12 1.56(3) . ?
C12 H12A 0.9900 . ?
C12 H12B 0.9900 . ?
C13 H13 1.0000 . ?
C13 C14 1.54(3) . ?
C14 H14 1.0000 . ?
C14 C15 1.50(3) . ?
C15 H15 1.0000 . ?
C15 C184 1.53(3) . ?
C16 H16 1.0000 . ?
C16 C17 1.54(3) . ?
C16 C18 1.48(3) . ?
C17 H17 1.0000 . ?
C17 C20 1.55(2) . ?
C18 H18 1.0000 . ?
C18 C185 1.60(3) . ?
C19 H19A 0.9900 . ?
C19 H19B 0.9900 . ?
C19 C20 1.52(3) . ?
C20 H20 1.0000 . ?
C21 H21 1.0000 . ?
C21 C23 1.52(3) . ?
C21 C40 1.57(4) . ?
C23 H23 1.0000 . ?
C23 C182 1.58(3) . ?
C24 H24 1.0000 . ?
C24 C25 1.45(5) . ?
C25 H25 1.0000 . ?
C25 C26 1.67(4) . ?
C26 H26 1.0000 . ?
C26 C39 1.50(3) . ?
C28 H28 1.0000 . ?
C28 C34 1.46(3) . ?
C28 C39 1.55(4) . ?
C29 H29 1.0000 . ?
C29 C30 1.59(3) . ?
C29 C206 1.45(4) . ?
C30 H30 1.0000 . ?
C30 C31 1.54(3) . ?
C31 H31 1.0000 . ?
C31 C32 1.48(3) . ?
C32 H32 1.0000 . ?
C32 C33 1.51(3) . ?
C33 H33A 0.9900 . ?
C33 H33B 0.9900 . ?
C34 H34 0.9500 . ?
C35 H35 1.0000 . ?
C35 C36 1.52(4) . ?
C36 H36 1.0000 . ?
C36 C37 1.54(4) . ?
C37 H37 1.0000 . ?
C37 C187 1.50(3) . ?
C39 H39 1.0000 . ?
C40 H40 1.0000 . ?
C40 C41 1.38(3) . ?
C41 H41A 0.9900 . ?
C41 H41B 0.9900 . ?
C182 H182 1.0000 . ?
C182 C209 1.46(3) . ?
C183 H183 1.0000 . ?
C183 C184 1.53(3) . ?
C183 C208 1.63(3) . ?
C184 H184 1.0000 . ?
C185 H185 1.0000 . ?
C187 H187 1.0000 . ?
C187 C213 1.39(3) . ?
C206 H206 1.0000 . ?
C208 H20A 0.9900 . ?
C208 H20B 0.9900 . ?
C209 H209 1.0000 . ?
C213 H213 1.0000 . ?
C213 C214 1.54(3) . ?
C214 H21A 0.9900 . ?
C214 H21B 0.9900 . ?

loop_
_geom_torsion_atom_site_label_1
_geom_torsion_atom_site_label_2
_geom_torsion_atom_site_label_3
_geom_torsion_atom_site_label_4
_geom_torsion
_geom_torsion_site_symmetry_1
_geom_torsion_site_symmetry_2
_geom_torsion_site_symmetry_3
_geom_torsion_site_symmetry_4
_geom_torsion_publ_flag
O1 C17 C20 O131 177.6(15) . . . . ?
O1 C17 C20 C19 60(2) . . . . ?
O2 C35 C36 O121 179.3(17) . . . . ?
O2 C35 C36 C37 55(2) . . . . ?
O2 C213 C214 O144 64(3) . . . . ?
O3 W004 O27 W00B -28.4(14) . . . . ?
O3 W006 O100 W00B 29.2(15) . . . . ?
O4 W006 O100 W00B 131.9(15) . . . . ?
O5 W001 O19 W00A -121.5(14) . . . . ?
O5 W006 O100 W00B -43(2) . . . . ?
O6 C23 C182 O102 62(2) . . . . ?
O6 C23 C182 C209 -174.3(18) . . . . ?
O7 W002 O34 W003 132.0(13) . . . . ?
O7 W002 O96 W008 -130.2(13) . . . . ?
O6A W009 O21 W005 129.4(14) . . . . ?
O6B W00A O24 W007 -68.3(8) . . . . ?
O6B W00A O29 W00C -42(2) . . . . ?
O6B W004 O3 W006 -126.3(16) . . . . ?
O6B W004 O27 W00B 52(2) . . . . ?
O8 W00C O1AA W001 133.9(14) . . . . ?
O9 W002 O34 W003 -125.8(14) . . . . ?
O9 W002 O96 W008 55(2) . . . . ?
O9 W005 O71 W007 -47(2) . . . . ?
O10 C2 C3 O106 -59(2) . . . . ?
O10 C2 C3 C4 177.0(15) . . . . ?
O11 W001 O19 W00A -36(2) . . . . ?
O11 W008 O96 W002 -127.9(14) . . . . ?
O14 W001 O19 W00A -49.5(14) . . . . ?
O14 W006 O100 W00B -54.6(15) . . . . ?
O14 W008 O96 W002 -56.0(13) . . . . ?
O14 P2 O28 W00C -59.5(8) . . . . ?
O14 P2 O28 W002 61.5(8) . . . . ?
O14 P2 O28 W005 -179.0(6) . . . . ?
O14 P2 O45 W00B 60.9(8) . . . . ?
O14 P2 O45 W003 -58.7(8) . . . . ?
O14 P2 O45 W009 179.8(6) . . . . ?
O14 P2 O57 W00A 61.1(8) . . . . ?
O14 P2 O57 W004 -59.6(8) . . . . ?
O14 P2 O57 W007 -178.7(6) . . . . ?
O15 W007 O71 W005 -27.8(14) . . . . ?
O15 W009 O21 W005 24.9(14) . . . . ?
O18 W003 O34 W002 126.5(14) . . . . ?
O18 W003 O42 W008 -49(2) . . . . ?
O18 W009 O21 W005 -129.0(15) . . . . ?
O19 W00A O24 W007 10.2(18) . . . . ?
O19 W00A O29 W00C 31.8(14) . . . . ?
O21 W005 O71 W007 28.0(14) . . . . ?
O24 W00A O29 W00C -125.0(14) . . . . ?
O24 W007 O15 W009 -51(2) . . . . ?
O24 W007 O71 W005 127.1(14) . . . . ?
O27 W00B O100 W006 -29.3(15) . . . . ?
O27 W004 O3 W006 29.1(16) . . . . ?
O28 W00C O1AA W001 -53.1(13) . . . . ?
O28 W002 O34 W003 -53.7(13) . . . . ?
O28 W002 O96 W008 56.4(13) . . . . ?
O28 W005 O71 W007 -55.4(14) . . . . ?
O28 P2 O14 W001 60.6(8) . . . . ?
O28 P2 O14 W006 -178.1(6) . . . . ?
O28 P2 O14 W008 -58.6(8) . . . . ?
O28 P2 O45 W00B -179.7(6) . . . . ?
O28 P2 O45 W003 60.6(8) . . . . ?
O28 P2 O45 W009 -60.9(8) . . . . ?
O28 P2 O57 W00A -58.5(8) . . . . ?
O28 P2 O57 W004 -179.3(6) . . . . ?
O28 P2 O57 W007 61.6(8) . . . . ?
O29 W00A O24 W007 87.2(9) . . . . ?
O29 W00C O1AA W001 30.8(14) . . . . ?
O30 W00C O1AA W001 -43(2) . . . . ?
O30 W005 O71 W007 -127.5(14) . . . . ?
O34 W002 O96 W008 -28.7(13) . . . . ?
O34 W003 O42 W008 28.8(14) . . . . ?
O36 W008 O96 W002 128.4(13) . . . . ?
O42 W003 O34 W002 -30.0(13) . . . . ?
O42 W008 O96 W002 28.4(13) . . . . ?
O45 W00B O27 W004 -55.6(14) . . . . ?
O45 W00B O100 W006 55.9(15) . . . . ?
O45 W003 O34 W002 54.8(13) . . . . ?
O45 W003 O42 W008 -55.7(14) . . . . ?
O45 W009 O21 W005 -58.0(14) . . . . ?
O45 P2 O14 W001 179.7(6) . . . . ?
O45 P2 O14 W006 -59.1(8) . . . . ?
O45 P2 O14 W008 60.4(8) . . . . ?
O45 P2 O28 W00C -179.2(6) . . . . ?
O45 P2 O28 W002 -58.1(8) . . . . ?
O45 P2 O28 W005 61.3(8) . . . . ?
O45 P2 O57 W00A -178.4(6) . . . . ?
O45 P2 O57 W004 60.8(8) . . . . ?
O45 P2 O57 W007 -58.2(8) . . . . ?
O49 W00C O1AA W001 -125.0(14) . . . . ?
O49 W002 O34 W003 -46(2) . . . . ?
O49 W002 O96 W008 128.4(14) . . . . ?
O50 W007 O15 W009 128.7(14) . . . . ?
O50 W007 O71 W005 -131.1(14) . . . . ?
O52 W00A O24 W007 -169.4(9) . . . . ?
O52 W00A O29 W00C 134.1(14) . . . . ?
O54 W00B O27 W004 -127.5(14) . . . . ?
O54 W00B O100 W006 51(2) . . . . ?
O54 W009 O21 W005 -49(2) . . . . ?
O57 W00A O24 W007 3.0(7) . . . . ?
O57 W00A O29 W00C -53.8(14) . . . . ?
O57 W004 O3 W006 -55.1(15) . . . . ?
O57 W004 O27 W00B 56.2(14) . . . . ?
O57 W007 O15 W009 -59.7(14) . . . . ?
O57 W007 O71 W005 56.4(14) . . . . ?
O57 P2 O14 W001 -59.5(8) . . . . ?
O57 P2 O14 W006 61.8(8) . . . . ?
O57 P2 O14 W008 -178.8(6) . . . . ?
O57 P2 O28 W00C 60.0(8) . . . . ?
O57 P2 O28 W002 -179.0(6) . . . . ?
O57 P2 O28 W005 -59.5(8) . . . . ?
O57 P2 O45 W00B -59.1(8) . . . . ?
O57 P2 O45 W003 -178.7(6) . . . . ?
O57 P2 O45 W009 59.8(9) . . . . ?
O62 W006 O100 W00B -127.3(15) . . . . ?
O62 W008 O96 W002 -47(2) . . . . ?
O66 W003 O34 W002 -131.1(14) . . . . ?
O66 W003 O42 W008 130.0(14) . . . . ?
O71 W007 O15 W009 24.3(15) . . . . ?
O77 W00B O27 W004 -44(2) . . . . ?
O77 W00B O100 W006 128.2(15) . . . . ?
O77 W003 O34 W002 49(2) . . . . ?
O77 W003 O42 W008 -128.0(14) . . . . ?
O90 C21 C23 O6 -65(2) . . . . ?
O90 C21 C23 C182 170.0(17) . . . . ?
O90 C21 C40 O210 -170.3(15) . . . . ?
O90 C21 C40 C41 72(3) . . . . ?
O90 C24 C25 O145 54(3) . . . . ?
O90 C24 C25 C26 -70(3) . . . . ?
O92 C31 C32 O99 -179.8(14) . . . . ?
O92 C31 C32 C33 59(2) . . . . ?
O92 C35 C36 O121 55(2) . . . . ?
O92 C35 C36 C37 -69(2) . . . . ?
O91A W004 O3 W006 133.3(15) . . . . ?
O91A W004 O27 W00B -131.7(14) . . . . ?
O91B W004 O3 W006 -45(2) . . . . ?
O91B W004 O27 W00B 127.3(15) . . . . ?
O91B W007 O15 W009 -130.8(15) . . . . ?
O91B W007 O71 W005 52(2) . . . . ?
O94 C7 C8 O149 -179.3(17) . . . . ?
O94 C7 C8 C9 56(2) . . . . ?
O94 C11 C12 O116 -66(2) . . . . ?
O95 C187 C213 O2 -176.6(13) . . . . ?
O95 C187 C213 C214 69(2) . . . . ?
O96 W002 O34 W003 29.8(13) . . . . ?
O97 C13 C14 O115 177.7(16) . . . . ?
O97 C13 C14 C15 48(2) . . . . ?
O97 C183 C184 O98 -177.0(16) . . . . ?
O97 C183 C184 C15 -57(2) . . . . ?
O97 C183 C208 O166 62(2) . . . . ?
O99 C32 C33 O113 57(3) . . . . ?
O100 W00B O27 W004 28.3(14) . . . . ?
O102 C182 C209 O1 55(2) . . . . ?
O102 C182 C209 O210 176.6(15) . . . . ?
O105 C4 C5 O155 -57(3) . . . . ?
O106 C3 C4 O105 179.9(14) . . . . ?
O106 C3 C4 C5 63(2) . . . . ?
O106 C7 C8 O149 58(2) . . . . ?
O106 C7 C8 C9 -67(2) . . . . ?
O107 C10 C11 O94 -175.3(13) . . . . ?
O107 C10 C11 C12 64.1(19) . . . . ?
O107 C13 C14 O115 60(2) . . . . ?
O107 C13 C14 C15 -70(2) . . . . ?
O114 C30 C31 O92 -60.2(19) . . . . ?
O114 C30 C31 C32 176.8(17) . . . . ?
O115 C14 C15 O164 64(2) . . . . ?
O115 C14 C15 C184 -174.3(16) . . . . ?
O117 C16 C17 O1 -57.1(18) . . . . ?
O117 C16 C17 C20 178.9(14) . . . . ?
O117 C16 C18 O133 62(2) . . . . ?
O117 C16 C18 C185 -175.6(16) . . . . ?
O121 C36 C37 O212 61(3) . . . . ?
O121 C36 C37 C187 -178(2) . . . . ?
O133 C18 C185 O98 58(2) . . . . ?
O133 C18 C185 O131 178.7(15) . . . . ?
O138 C29 C30 O114 65(3) . . . . ?
O138 C29 C30 C31 -175(2) . . . . ?
O138 C29 C206 O99 175.9(17) . . . . ?
O138 C29 C206 O101 52(2) . . . . ?
O145 C25 C26 O159 53(3) . . . . ?
O145 C25 C26 C39 178(2) . . . . ?
O147 C19 C20 O131 -70(2) . . . . ?
O147 C19 C20 C17 50(3) . . . . ?
O149 C8 C9 O152 62(2) . . . . ?
O149 C8 C9 C10 -177.2(17) . . . . ?
O152 C9 C10 O107 -65(2) . . . . ?
O152 C9 C10 C11 176.6(17) . . . . ?
O154 C1 C2 O10 64(3) . . . . ?
O154 C1 C2 C3 -174(2) . . . . ?
O154 C1 C6 O95 50(2) . . . . ?
O154 C1 C6 O105 173.8(16) . . . . ?
O159 C26 C39 O101 -63(3) . . . . ?
O159 C26 C39 C28 178(2) . . . . ?
O164 C15 C184 O98 -62(2) . . . . ?
O164 C15 C184 C183 174.2(19) . . . . ?
O210 C40 C41 O148 67(3) . . . . ?
O211 C24 C25 O145 -179.8(18) . . . . ?
O211 C24 C25 C26 56(3) . . . . ?
O211 C28 C34 O173 -67(4) . . . . ?
O211 C28 C39 O101 -179.5(16) . . . . ?
O211 C28 C39 C26 -63(2) . . . . ?
O212 C37 C187 O95 -63(2) . . . . ?
O212 C37 C187 C213 175.0(18) . . . . ?
O216 W00B O27 W004 129.8(15) . . . . ?
O216 W00B O100 W006 -131.7(15) . . . . ?
Na21 O115 C14 C13 87.9(18) . . . . ?
Na21 O115 C14 C15 -141.5(14) . . . . ?
O0AA W001 O19 W00A 137.7(14) . . . . ?
O1AA W001 O19 W00A 34.8(14) . . . . ?
O2AA W005 O71 W007 130.2(15) . . . . ?
C1 C2 C3 O106 179.8(16) . . . . ?
C1 C2 C3 C4 56(2) . . . . ?
C2 C1 C6 O95 -75(2) . . . . ?
C2 C1 C6 O105 49(2) . . . . ?
C2 C3 C4 O105 -59.0(19) . . . . ?
C2 C3 C4 C5 -175.8(18) . . . . ?
C3 O106 C7 O94 103(2) . . . . ?
C3 O106 C7 C8 -136.8(19) . . . . ?
C3 C4 C5 O155 63(3) . . . . ?
C4 O105 C6 O95 66(2) . . . . ?
C4 O105 C6 C1 -57(2) . . . . ?
C6 O95 C187 C37 125.1(16) . . . . ?
C6 O95 C187 C213 -110.8(17) . . . . ?
C6 O105 C4 C3 62(2) . . . . ?
C6 O105 C4 C5 -174.0(17) . . . . ?
C6 C1 C2 O10 -174.0(18) . . . . ?
C6 C1 C2 C3 -52(3) . . . . ?
C7 O94 C11 C10 64(2) . . . . ?
C7 O94 C11 C12 -171.8(18) . . . . ?
C7 O106 C3 C2 124.1(19) . . . . ?
C7 O106 C3 C4 -115.5(19) . . . . ?
C7 C8 C9 O152 -172.2(19) . . . . ?
C7 C8 C9 C10 -51(2) . . . . ?
C8 C9 C10 O107 172.8(16) . . . . ?
C8 C9 C10 C11 55(2) . . . . ?
C9 C10 C11 O94 -59.6(19) . . . . ?
C9 C10 C11 C12 179.8(17) . . . . ?
C10 O107 C13 O97 109.7(18) . . . . ?
C10 O107 C13 C14 -132.1(17) . . . . ?
C10 C11 C12 O116 53(2) . . . . ?
C11 O94 C7 O106 55(2) . . . . ?
C11 O94 C7 C8 -63(2) . . . . ?
C13 O97 C183 C184 63(2) . . . . ?
C13 O97 C183 C208 -177.3(15) . . . . ?
C13 O107 C10 C9 133.5(16) . . . . ?
C13 O107 C10 C11 -105.5(17) . . . . ?
C13 C14 C15 O164 -167.5(14) . . . . ?
C13 C14 C15 C184 -46(2) . . . . ?
C14 C15 C184 O98 173.8(14) . . . . ?
C14 C15 C184 C183 50(2) . . . . ?
C16 C17 C20 O131 -60.6(19) . . . . ?
C16 C17 C20 C19 -178.6(17) . . . . ?
C16 C18 C185 O98 -69(2) . . . . ?
C16 C18 C185 O131 52(2) . . . . ?
C17 O1 C209 O210 99(2) . . . . ?
C17 O1 C209 C182 -138.2(18) . . . . ?
C17 C16 C18 O133 -177.9(14) . . . . ?
C17 C16 C18 C185 -56(2) . . . . ?
C18 C16 C17 O1 -177.0(14) . . . . ?
C18 C16 C17 C20 59.0(18) . . . . ?
C20 O131 C185 O98 61(2) . . . . ?
C20 O131 C185 C18 -58(2) . . . . ?
C21 O90 C24 O211 101(3) . . . . ?
C21 O90 C24 C25 -133(2) . . . . ?
C21 C23 C182 O102 -175.6(17) . . . . ?
C21 C23 C182 C209 -52(2) . . . . ?
C21 C40 C41 O148 -173(2) . . . . ?
C23 C21 C40 O210 -51(2) . . . . ?
C23 C21 C40 C41 -169(2) . . . . ?
C23 C182 C209 O1 -68(2) . . . . ?
C23 C182 C209 O210 53(2) . . . . ?
C24 O90 C21 C23 129(2) . . . . ?
C24 O90 C21 C40 -110(2) . . . . ?
C24 O211 C28 C34 -178(3) . . . . ?
C24 O211 C28 C39 62(3) . . . . ?
C24 C25 C26 O159 -178(2) . . . . ?
C24 C25 C26 C39 -53(3) . . . . ?
C25 C26 C39 O101 174(2) . . . . ?
C25 C26 C39 C28 55(2) . . . . ?
C28 O211 C24 O90 65(4) . . . . ?
C28 O211 C24 C25 -60(3) . . . . ?
C29 C30 C31 O92 176.2(17) . . . . ?
C29 C30 C31 C32 53(2) . . . . ?
C30 C29 C206 O99 51(3) . . . . ?
C30 C29 C206 O101 -73(2) . . . . ?
C30 C31 C32 O99 -60(2) . . . . ?
C30 C31 C32 C33 179.6(19) . . . . ?
C31 O92 C35 O2 105(2) . . . . ?
C31 O92 C35 C36 -137.1(17) . . . . ?
C31 C32 C33 O113 180(2) . . . . ?
C32 O99 C206 O101 67(3) . . . . ?
C32 O99 C206 C29 -58(2) . . . . ?
C34 C28 C39 O101 68(3) . . . . ?
C34 C28 C39 C26 -176(3) . . . . ?
C35 O2 C213 C187 62(2) . . . . ?
C35 O2 C213 C214 -174(2) . . . . ?
C35 O92 C31 C30 130.7(18) . . . . ?
C35 O92 C31 C32 -107.9(19) . . . . ?
C35 C36 C37 O212 -171.9(19) . . . . ?
C35 C36 C37 C187 -50(3) . . . . ?
C36 C37 C187 O95 174.7(18) . . . . ?
C36 C37 C187 C213 53(2) . . . . ?
C37 C187 C213 O2 -57(2) . . . . ?
C37 C187 C213 C214 -171.6(19) . . . . ?
C39 O101 C206 O99 109(3) . . . . ?
C39 O101 C206 C29 -123(3) . . . . ?
C39 C28 C34 O173 50(4) . . . . ?
C40 O210 C209 O1 63(2) . . . . ?
C40 O210 C209 C182 -57(2) . . . . ?
C40 C21 C23 O6 176.7(17) . . . . ?
C40 C21 C23 C182 51(2) . . . . ?
C183 O97 C13 O107 58(2) . . . . ?
C183 O97 C13 C14 -58(2) . . . . ?
C184 O98 C185 O131 111.4(19) . . . . ?
C184 O98 C185 C18 -129.5(18) . . . . ?
C184 C183 C208 O166 -180(2) . . . . ?
C185 O98 C184 C15 135.5(18) . . . . ?
C185 O98 C184 C183 -101(2) . . . . ?
C185 O131 C20 C17 65(2) . . . . ?
C185 O131 C20 C19 -174.9(17) . . . . ?
C187 O95 C6 O105 107.7(18) . . . . ?
C187 O95 C6 C1 -129.2(17) . . . . ?
C187 C213 C214 O144 -177(2) . . . . ?
C206 O99 C32 C31 60(2) . . . . ?
C206 O99 C32 C33 -176(2) . . . . ?
C206 O101 C39 C26 132(2) . . . . ?
C206 O101 C39 C28 -107(2) . . . . ?
C206 C29 C30 O114 -168(2) . . . . ?
C206 C29 C30 C31 -48(3) . . . . ?
C208 C183 C184 O98 64(2) . . . . ?
C208 C183 C184 C15 -176.6(19) . . . . ?
C209 O1 C17 C16 119.3(16) . . . . ?
C209 O1 C17 C20 -122.0(17) . . . . ?
C209 O210 C40 C21 55(2) . . . . ?
C209 O210 C40 C41 -179.4(18) . . . . ?
C213 O2 C35 O92 58(3) . . . . ?
C213 O2 C35 C36 -58(2) . . . . ?
